data_1569063
loop_
_publ_author_name
'Hsueh, Fang-Che'
'Rajeshkumar, Thayalan'
'Maron, Laurent'
'Scopelliti, Rosario'
'Sienkiewicz, Andrzej'
'Mazzanti, Marinella'

_publ_section_title
;
 Isolation and redox reactivity of cerium complexes in four redox states.
;
_journal_issue 22
_journal_name_full 'Chemical science'
_journal_page_first 6011
_journal_page_last 6021
_journal_paper_doi 10.1039/d3sc01478a
_journal_volume 14
_journal_year 2023
_chemical_formula_moiety 'C120 H186 K8 O24 Si6'
_chemical_formula_sum 'C120 H186 K8 O24 Si6'
_chemical_formula_weight 2494.02
_space_group_crystal_system monoclinic
_space_group_IT_number 15
_space_group_name_Hall '-C 2yc'
_space_group_name_H-M_alt 'C 1 2/c 1'
_atom_sites_solution_hydrogens geom
_atom_sites_solution_primary direct
_atom_sites_solution_secondary difmap
_audit_creation_date 2023-01-23
_audit_creation_method
;
Olex2 1.5
(compiled 2022.04.07 svn.rca3783a0 for OlexSys, GUI svn.r6498)
;
_audit_update_record
;
2023-02-01 deposited with the CCDC.	2023-05-05 downloaded from the CCDC.
;
_cell_angle_alpha 90
_cell_angle_beta 98.1608(7)
_cell_angle_gamma 90
_cell_formula_units_Z 4
_cell_length_a 29.21058(19)
_cell_length_b 18.42416(15)
_cell_length_c 29.16367(18)
_cell_measurement_reflns_used 27208
_cell_measurement_temperature 140.00(10)
_cell_measurement_theta_max 75.9150
_cell_measurement_theta_min 3.9820
_cell_volume 15536.38(19)
_computing_cell_refinement 'CrysAlisPro 1.171.42.80a (Rigaku OD, 2023)'
_computing_data_collection 'CrysAlisPro 1.171.42.80a (Rigaku OD, 2023)'
_computing_data_reduction 'CrysAlisPro 1.171.42.80a (Rigaku OD, 2023)'
_computing_molecular_graphics 'Olex2 1.5 (Dolomanov et al., 2009)'
_computing_publication_material 'Olex2 1.5 (Dolomanov et al., 2009)'
_computing_structure_refinement 'SHELXL 2018/3 (Sheldrick, 2015)'
_computing_structure_solution 'SHELXS  (Sheldrick, 2008)'
_diffrn_ambient_environment N~2~
_diffrn_ambient_temperature 140.00(10)
_diffrn_detector 'CCD plate'
_diffrn_detector_area_resol_mean 5.2817
_diffrn_detector_type AtlasS2
_diffrn_measured_fraction_theta_full 1.000
_diffrn_measured_fraction_theta_max 0.987
_diffrn_measurement_details
;
List of Runs (angles in degrees, time in seconds):

  # Type    Start    End  Width  t~exp~   \w     \q     \k     \f   Frames
#--------------------------------------------------------------------------
  1  \w    -84.00 -59.00   1.00    1.50    --  -40.66 147.00  44.00   25
  2  \w   -112.00 -87.00   1.00    1.50    --  -40.66-147.00  -4.00   25
  3  \w    -86.00 -13.00   1.00    1.50    --  -40.66 124.00-120.00   73
  4  \w     60.00  85.00   1.00    1.50    --   40.66-124.00 160.00   25
  5  \w     52.00  77.00   1.00    6.00    --  112.00-124.00 160.00   25
  6  \w    102.00 127.00   1.00    6.00    --  112.00 147.00  44.00   25
  7  \w    114.00 139.00   1.00    6.00    --  112.00 124.00-120.00   25
  8  \w     74.00 128.00   1.00    6.00    --  112.00-147.00  -4.00   54
  9  \w   -112.00 -14.00   1.00    1.50    --  -40.66 -57.00 -30.00   98
 10  \w    -29.00  63.00   1.00    1.50    --   40.66 -38.00  90.00   92
 11  \w     45.00  84.00   1.00    6.00    --  112.00 -77.00 -30.00   39
 12  \w     97.00 124.00   1.00    6.00    --  112.00  61.00  60.00   27
 13  \w     47.00 100.00   1.00    6.00    --  112.00-111.00-120.00   53
 14  \w     42.00 118.00   1.00    6.00    --  112.00 -45.00   0.00   76
 15  \w     61.00 142.00   1.00    6.00    --  112.00 178.00   0.00   81
 16  \w    116.00 178.00   1.00    6.00    --  112.00  77.00   0.00   62
 17  \w     66.00 103.00   1.00    6.00    --  112.00-111.00-180.00   37
 18  \w     55.00  81.00   1.00    6.00    --  112.00 -94.00-180.00   26
 19  \w    111.00 177.00   1.00    6.00    --  112.00  45.00 -90.00   66
 20  \w     67.00 108.00   1.00    6.00    --  112.00-111.00 150.00   41
 21  \w    106.00 155.00   1.00    6.00    --  112.00  77.00 120.00   49
 22  \w     64.00 109.00   1.00    6.00    --  112.00-111.00-150.00   45
 23  \w    103.00 178.00   1.00    6.00    --  112.00  77.00 -30.00   75
;
_diffrn_measurement_device 'four-circle diffractometer'
_diffrn_measurement_device_type 'SuperNova, Dual, Cu at home/near, AtlasS2'
_diffrn_measurement_method '\w scans'
_diffrn_orient_matrix_type 'CrysAlisPro convention (1999,Acta A55,543-557)'
_diffrn_orient_matrix_UB_11 0.0186949000
_diffrn_orient_matrix_UB_12 0.0782879000
_diffrn_orient_matrix_UB_13 0.0019891000
_diffrn_orient_matrix_UB_21 -0.0489145000
_diffrn_orient_matrix_UB_22 0.0285033000
_diffrn_orient_matrix_UB_23 -0.0176940000
_diffrn_orient_matrix_UB_31 -0.0098745000
_diffrn_orient_matrix_UB_32 0.0069343000
_diffrn_orient_matrix_UB_33 0.0503119000
_diffrn_radiation_monochromator mirror
_diffrn_radiation_probe x-ray
_diffrn_radiation_type 'Cu K\a'
_diffrn_radiation_wavelength 1.54184
_diffrn_reflns_av_R_equivalents 0.0241
_diffrn_reflns_av_unetI/netI 0.0238
_diffrn_reflns_Laue_measured_fraction_full 1.000
_diffrn_reflns_Laue_measured_fraction_max 0.987
_diffrn_reflns_limit_h_max 35
_diffrn_reflns_limit_h_min -36
_diffrn_reflns_limit_k_max 22
_diffrn_reflns_limit_k_min -23
_diffrn_reflns_limit_l_max 36
_diffrn_reflns_limit_l_min -25
_diffrn_reflns_number 50880
_diffrn_reflns_point_group_measured_fraction_full 1.000
_diffrn_reflns_point_group_measured_fraction_max 0.987
_diffrn_reflns_theta_full 67.684
_diffrn_reflns_theta_max 76.035
_diffrn_reflns_theta_min 3.057
_diffrn_source 'micro-focus sealed X-ray tube'
_diffrn_source_type 'SuperNova (Cu) X-ray Source'
_exptl_absorpt_coefficient_mu 2.864
_exptl_absorpt_correction_T_max 1.000
_exptl_absorpt_correction_T_min 0.277
_exptl_absorpt_correction_type gaussian
_exptl_absorpt_process_details
;
CrysAlisPro 1.171.42.80a (Rigaku Oxford Diffraction, 2023)
Numerical absorption correction based on gaussian integration over
a multifaceted crystal model
Empirical absorption correction using spherical harmonics,
implemented in SCALE3 ABSPACK scaling algorithm.
;
_exptl_crystal_colour 'translucent dark black'
_exptl_crystal_density_diffrn 1.066
_exptl_crystal_description prism
_exptl_crystal_F_000 5336
_exptl_crystal_size_max 0.448
_exptl_crystal_size_mid 0.236
_exptl_crystal_size_min 0.211
_refine_diff_density_max 0.260
_refine_diff_density_min -0.293
_refine_diff_density_rms 0.036
_refine_ls_extinction_method none
_refine_ls_goodness_of_fit_ref 1.035
_refine_ls_hydrogen_treatment constr
_refine_ls_matrix_type full
_refine_ls_number_parameters 827
_refine_ls_number_reflns 16032
_refine_ls_number_restraints 329
_refine_ls_restrained_S_all 1.035
_refine_ls_R_factor_all 0.0331
_refine_ls_R_factor_gt 0.0301
_refine_ls_shift/su_max 0.001
_refine_ls_shift/su_mean 0.000
_refine_ls_structure_factor_coef Fsqd
_refine_ls_weighting_details 'w=1/[\s^2^(Fo^2^)+(0.0469P)^2^+4.9095P] where P=(Fo^2^+2Fc^2^)/3'
_refine_ls_weighting_scheme calc
_refine_ls_wR_factor_gt 0.0817
_refine_ls_wR_factor_ref 0.0840
_reflns_Friedel_coverage 0.000
_reflns_number_gt 14602
_reflns_number_total 16032
_reflns_threshold_expression 'I > 2\s(I)'
_cod_data_source_file d3sc01478a2.cif
_cod_data_source_block ah539a
_cod_depositor_comments 'Adding full bibliography for 1569056--1569065.cif.'
_cod_original_cell_volume 15536.37(19)
_cod_database_code 1569063
_shelx_shelxl_version_number 2018/3
_chemical_oxdiff_formula 'C136 H218 O28 Si6 K8'
_shelx_space_group_comment
;
The symmetry employed for this shelxl refinement is uniquely defined
by the following loop, which should always be used as a source of
symmetry information in preference to the above space-group names.
They are only intended as comments.
;
_shelx_estimated_absorpt_t_max 0.583
_shelx_estimated_absorpt_t_min 0.360
_olex2_refinement_description
;
1. Fixed Uiso
 At 1.2 times of:
  All C(H) groups, All C(H,H) groups, All C(H,H,H,H) groups
 At 1.5 times of:
  All C(H,H,H) groups
2. Restrained distances
 C56-C52 \\sim C53-C52 \\sim C54-C53 \\sim C57-C56 \\sim C55-C54 \\sim C57-C55
\\sim C64-C63 \\sim C61-C60
 \\sim C60-C59 \\sim C63-C62 \\sim C59-C58 \\sim C62-C58
 with sigma of 0.02
 O10-C52 \\sim O10-C55 \\sim O11-C58 \\sim O11-C64 \\sim O11-C61
 with sigma of 0.02
 C70-C67 \\sim C69-C68 \\sim C69-C66 \\sim C70-C66 \\sim C66-C65
 with sigma of 0.02
 O12-C67 \\sim O12-C68 \\sim O12-C65
 with sigma of 0.02
3. Uiso/Uaniso restraints and constraints
O10 \\sim C52 \\sim C53 \\sim C54 \\sim C55 \\sim C56 \\sim C57: within 2A with
sigma of 0.02 and sigma for terminal atoms of 0.04 within 2A
O11 \\sim C58 \\sim C59 \\sim C60 \\sim C61 \\sim C62 \\sim C63 \\sim C64:
within 2A with sigma of 0.02 and sigma for terminal atoms of 0.04 within 2A
O12 \\sim C65 \\sim C66 \\sim C67 \\sim C68 \\sim C69 \\sim C70: within 2A with
sigma of 0.02 and sigma for terminal atoms of 0.04 within 2A
4. Others
 Sof(C31)=Sof(H31A)=Sof(H31B)=Sof(H31C)=Sof(C32)=Sof(H32A)=Sof(H32B)=Sof(H32C)=
 Sof(C33)=Sof(H33A)=Sof(H33B)=Sof(H33C)=1-FVAR(1)
 Sof(C28)=Sof(H28A)=Sof(H28B)=Sof(H28C)=Sof(C29)=Sof(H29A)=Sof(H29B)=Sof(H29C)=
 Sof(C30)=Sof(H30A)=Sof(H30B)=Sof(H30C)=FVAR(1)
 Sof(H58C)=Sof(H58D)=Sof(C62)=Sof(H62A)=Sof(H62B)=Sof(C63)=Sof(H63A)=Sof(H63B)=
 Sof(C64)=Sof(H64A)=Sof(H64B)=1-FVAR(2)
 Sof(H58A)=Sof(H58B)=Sof(C59)=Sof(H59A)=Sof(H59B)=Sof(C60)=Sof(H60A)=Sof(H60B)=
 Sof(C61)=Sof(H61A)=Sof(H61B)=FVAR(2)
 Sof(H52C)=Sof(H52D)=Sof(H55C)=Sof(H55D)=Sof(C56)=Sof(H56A)=Sof(H56B)=Sof(C57)=
 Sof(H57A)=Sof(H57B)=1-FVAR(3)
 Sof(H52A)=Sof(H52B)=Sof(C53)=Sof(H53A)=Sof(H53B)=Sof(C54)=Sof(H54A)=Sof(H54B)=
 Sof(H55A)=Sof(H55B)=FVAR(3)
 Sof(H66C)=Sof(H66D)=Sof(C67)=Sof(H67A)=Sof(H67B)=Sof(C70)=Sof(H70A)=Sof(H70B)=
 1-FVAR(4)
 Sof(H66A)=Sof(H66B)=Sof(C68)=Sof(H68A)=Sof(H68B)=Sof(C69)=Sof(H69A)=Sof(H69B)=
 FVAR(4)
5.a Secondary CH2 refined with riding coordinates:
 C52(H52A,H52B), C52(H52C,H52D), C53(H53A,H53B), C54(H54A,H54B), C55(H55A,
 H55B), C55(H55C,H55D), C56(H56A,H56B), C57(H57A,H57B), C58(H58A,H58B),
 C58(H58C,H58D), C59(H59A,H59B), C60(H60A,H60B), C61(H61A,H61B), C62(H62A,H62B),
  C63(H63A,H63B), C64(H64A,H64B), C65(H65A,H65B), C66(H66A,H66B), C66(H66C,
 H66D), C67(H67A,H67B), C68(H68A,H68B), C69(H69A,H69B), C70(H70A,H70B)
5.b Aromatic/amide H refined with riding coordinates:
 C2(H2), C4(H4), C6(H6), C9(H9), C10(H10), C11(H11), C12(H12), C23(H23),
 C24(H24), C25(H25), C26(H26), C40(H40), C41(H41), C42(H42), C43(H43)
5.c Idealised Me refined as rotating group:
 C14(H14A,H14B,H14C), C15(H15A,H15B,H15C), C16(H16A,H16B,H16C), C18(H18A,H18B,
 H18C), C19(H19A,H19B,H19C), C20(H20A,H20B,H20C), C28(H28A,H28B,H28C), C29(H29A,
 H29B,H29C), C30(H30A,H30B,H30C), C31(H31A,H31B,H31C), C32(H32A,H32B,H32C),
 C33(H33A,H33B,H33C), C35(H35A,H35B,H35C), C36(H36A,H36B,H36C), C37(H37A,H37B,
 H37C), C45(H45A,H45B,H45C), C46(H46A,H46B,H46C), C47(H47A,H47B,H47C), C49(H49A,
 H49B,H49C), C50(H50A,H50B,H50C), C51(H51A,H51B,H51C)
;
_smtbx_masks_special_details
;
A solvent mask was calculated and 664 electrons were 
found in a volume of 3448\%A^3^ in 1 void per unit cell. 
This is consistent with the presence of 
4[C4H8O] per Asymmetric Unit 
which account for 640 electrons 
per unit cell.
;
_smtbx_masks_void_probe_radius 1.2
_smtbx_masks_void_truncation_radius 1.2
_olex2_date_sample_data_collection 2023-01-17
_olex2_submission_special_instructions 'No special instructions were received'
_oxdiff_exptl_absorpt_empirical_details
;
Empirical correction (ABSPACK) includes:
- Absorption correction using spherical harmonics
- Frame scaling
- Detector area scaling
- B-factor correction
;
_oxdiff_exptl_absorpt_empirical_full_max 2.113
_oxdiff_exptl_absorpt_empirical_full_min 0.611

loop_
_space_group_symop_operation_xyz
'x, y, z'
'-x, y, -z+1/2'
'x+1/2, y+1/2, z'
'-x+1/2, y+1/2, -z+1/2'
'-x, -y, -z'
'x, -y, z-1/2'
'-x+1/2, -y+1/2, -z'
'x+1/2, -y+1/2, z-1/2'

loop_
_atom_site_label
_atom_site_type_symbol
_atom_site_fract_x
_atom_site_fract_y
_atom_site_fract_z
_atom_site_U_iso_or_equiv
_atom_site_adp_type
_atom_site_occupancy
_atom_site_site_symmetry_order
_atom_site_calc_flag
_atom_site_refinement_flags_posn
_atom_site_refinement_flags_adp
_atom_site_refinement_flags_occupancy
_atom_site_disorder_assembly
_atom_site_disorder_group
K1 K 0.34830(2) 0.24093(2) 0.49814(2) 0.03112(6) Uani 1 1 d . . . . .
K2 K 0.24858(2) 0.11118(2) 0.45605(2) 0.03184(6) Uani 1 1 d . . . . .
K3 K 0.21909(2) 0.29815(2) 0.40399(2) 0.03087(6) Uani 1 1 d . . . . .
K4 K 0.35915(2) 0.55303(2) 0.41891(2) 0.04287(7) Uani 1 1 d . . . . .
Si1 Si 0.36735(2) 0.37114(2) 0.59678(2) 0.02953(7) Uani 1 1 d . . . . .
Si2 Si 0.32883(2) 0.22165(2) 0.38024(2) 0.02864(7) Uani 1 1 d . . . . .
Si3 Si 0.17122(2) 0.45104(2) 0.44135(2) 0.02786(7) Uani 1 1 d . . . . .
O1 O 0.33013(3) 0.31566(5) 0.57387(3) 0.03076(17) Uani 1 1 d . . . . .
O2 O 0.34179(3) 0.44829(5) 0.60822(3) 0.03384(18) Uani 1 1 d . . . . .
O3 O 0.39703(3) 0.34899(5) 0.64733(3) 0.0393(2) Uani 1 1 d . . . . .
O4 O 0.29477(3) 0.21534(5) 0.41720(3) 0.02964(16) Uani 1 1 d . . . . .
O5 O 0.38287(3) 0.22160(5) 0.40713(3) 0.03622(19) Uani 1 1 d . . . . .
O6 O 0.32831(3) 0.15532(5) 0.34218(3) 0.0390(2) Uani 1 1 d . . . . .
O7 O 0.18577(3) 0.37929(5) 0.46893(3) 0.02953(16) Uani 1 1 d . . . . .
O8 O 0.17325(3) 0.43445(5) 0.38533(3) 0.03180(17) Uani 1 1 d . . . . .
O9 O 0.11744(3) 0.47936(5) 0.44019(3) 0.0387(2) Uani 1 1 d . . . . .
O10 O 0.30273(5) 0.64200(8) 0.36655(4) 0.0631(3) Uani 1 1 d D U . . .
O11 O 0.39249(5) 0.67605(8) 0.45648(5) 0.0723(4) Uani 1 1 d D U . . .
O12 O 0.41276(5) 0.53255(8) 0.35320(4) 0.0642(3) Uani 1 1 d D U . . .
C1 C 0.36448(4) 0.41534(7) 0.48262(4) 0.0293(2) Uani 1 1 d . . . . .
C2 C 0.35764(4) 0.38375(7) 0.43784(4) 0.0303(2) Uani 1 1 d . . . . .
H2 H 0.380614 0.353132 0.428134 0.036 Uiso 1 1 calc R U . . .
C3 C 0.31603(4) 0.39837(6) 0.40757(4) 0.0293(2) Uani 1 1 d . . . . .
C4 C 0.28229(4) 0.44175(6) 0.42234(4) 0.0293(2) Uani 1 1 d . . . . .
H4 H 0.254181 0.449260 0.402154 0.035 Uiso 1 1 calc R U . . .
C5 C 0.28825(4) 0.47572(6) 0.46695(4) 0.0286(2) Uani 1 1 d . . . . .
C6 C 0.33084(4) 0.46043(7) 0.49633(4) 0.0297(2) Uani 1 1 d . . . . .
H6 H 0.336218 0.481927 0.526214 0.036 Uiso 1 1 calc R U . . .
C7 C 0.41001(4) 0.40591(7) 0.51246(4) 0.0322(2) Uani 1 1 d . . . . .
C8 C 0.41531(4) 0.38987(7) 0.56050(4) 0.0328(2) Uani 1 1 d . . . . .
C9 C 0.46114(5) 0.38506(9) 0.58343(5) 0.0436(3) Uani 1 1 d . . . . .
H9 H 0.465821 0.374325 0.615616 0.052 Uiso 1 1 calc R U . . .
C10 C 0.49960(5) 0.39521(10) 0.56139(6) 0.0525(4) Uani 1 1 d . . . . .
H10 H 0.529782 0.391667 0.578343 0.063 Uiso 1 1 calc R U . . .
C11 C 0.49381(5) 0.41050(10) 0.51469(6) 0.0529(4) Uani 1 1 d . . . . .
H11 H 0.519903 0.417769 0.499147 0.064 Uiso 1 1 calc R U . . .
C12 C 0.44941(5) 0.41513(9) 0.49064(5) 0.0443(3) Uani 1 1 d . . . . .
H12 H 0.445555 0.424874 0.458337 0.053 Uiso 1 1 calc R U . . .
C13 C 0.35797(5) 0.51273(8) 0.63349(4) 0.0408(3) Uani 1 1 d . . . . .
C14 C 0.31589(6) 0.56172(9) 0.63242(6) 0.0533(4) Uani 1 1 d . . . . .
H14A H 0.293065 0.538318 0.649139 0.080 Uiso 1 1 calc R U . . .
H14B H 0.302186 0.570228 0.600206 0.080 Uiso 1 1 calc R U . . .
H14C H 0.325303 0.608166 0.647213 0.080 Uiso 1 1 calc R U . . .
C15 C 0.37644(8) 0.49526(10) 0.68386(5) 0.0627(5) Uani 1 1 d . . . . .
H15A H 0.383002 0.540534 0.701185 0.094 Uiso 1 1 calc R U . . .
H15B H 0.404907 0.466723 0.685190 0.094 Uiso 1 1 calc R U . . .
H15C H 0.353258 0.467289 0.697563 0.094 Uiso 1 1 calc R U . . .
C16 C 0.39465(7) 0.55045(10) 0.61014(7) 0.0607(4) Uani 1 1 d . . . . .
H16A H 0.382336 0.560439 0.577723 0.091 Uiso 1 1 calc R U . . .
H16B H 0.421888 0.519063 0.611456 0.091 Uiso 1 1 calc R U . . .
H16C H 0.403404 0.596207 0.626152 0.091 Uiso 1 1 calc R U . . .
C17 C 0.40499(5) 0.28493(8) 0.67438(5) 0.0428(3) Uani 1 1 d . . . . .
C18 C 0.36407(7) 0.27395(10) 0.70094(5) 0.0576(4) Uani 1 1 d . . . . .
H18A H 0.335928 0.265596 0.678964 0.086 Uiso 1 1 calc R U . . .
H18B H 0.360075 0.317333 0.719407 0.086 Uiso 1 1 calc R U . . .
H18C H 0.369934 0.231868 0.721488 0.086 Uiso 1 1 calc R U . . .
C19 C 0.44876(7) 0.29953(10) 0.70842(6) 0.0633(5) Uani 1 1 d . . . . .
H19A H 0.444459 0.343363 0.726368 0.095 Uiso 1 1 calc R U . . .
H19B H 0.474950 0.306491 0.691274 0.095 Uiso 1 1 calc R U . . .
H19C H 0.454963 0.258119 0.729477 0.095 Uiso 1 1 calc R U . . .
C20 C 0.41224(6) 0.21988(9) 0.64420(6) 0.0542(4) Uani 1 1 d . . . . .
H20A H 0.383561 0.209601 0.623430 0.081 Uiso 1 1 calc R U . . .
H20B H 0.420813 0.177539 0.663895 0.081 Uiso 1 1 calc R U . . .
H20C H 0.437015 0.230546 0.625804 0.081 Uiso 1 1 calc R U . . .
C21 C 0.31169(4) 0.37693(7) 0.35763(4) 0.0312(2) Uani 1 1 d . . . . .
C22 C 0.31819(4) 0.30547(7) 0.34200(4) 0.0306(2) Uani 1 1 d . . . . .
C23 C 0.31462(5) 0.29552(8) 0.29361(4) 0.0387(3) Uani 1 1 d . . . . .
H23 H 0.318332 0.247972 0.282091 0.046 Uiso 1 1 calc R U . . .
C24 C 0.30593(5) 0.35202(9) 0.26211(4) 0.0448(3) Uani 1 1 d . . . . .
H24 H 0.304108 0.342960 0.229833 0.054 Uiso 1 1 calc R U . . .
C25 C 0.29993(6) 0.42171(9) 0.27804(5) 0.0469(3) Uani 1 1 d . . . . .
H25 H 0.294000 0.460866 0.256832 0.056 Uiso 1 1 calc R U . . .
C26 C 0.30268(5) 0.43370(8) 0.32540(4) 0.0416(3) Uani 1 1 d . . . . .
H26 H 0.298356 0.481475 0.336272 0.050 Uiso 1 1 calc R U . . .
C27 C 0.42652(5) 0.21156(9) 0.39040(5) 0.0435(3) Uani 1 1 d . . . . .
C28 C 0.46300(13) 0.2559(6) 0.4238(2) 0.0687(18) Uani 0.589(14) 1 d . . P A 1
H28A H 0.462111 0.240464 0.455839 0.103 Uiso 0.589(14) 1 calc R U P A 1
H28B H 0.455746 0.307769 0.420825 0.103 Uiso 0.589(14) 1 calc R U P A 1
H28C H 0.493958 0.247201 0.415690 0.103 Uiso 0.589(14) 1 calc R U P A 1
C29 C 0.4386(3) 0.1354(4) 0.3905(3) 0.0588(15) Uani 0.589(14) 1 d . . P A 1
H29A H 0.468699 0.129703 0.379806 0.088 Uiso 0.589(14) 1 calc R U P A 1
H29B H 0.415018 0.108923 0.369693 0.088 Uiso 0.589(14) 1 calc R U P A 1
H29C H 0.440137 0.116073 0.421953 0.088 Uiso 0.589(14) 1 calc R U P A 1
C30 C 0.4264(3) 0.2446(5) 0.3411(3) 0.0528(13) Uani 0.589(14) 1 d . . P A 1
H30A H 0.416609 0.295452 0.341181 0.079 Uiso 0.589(14) 1 calc R U P A 1
H30B H 0.404866 0.217263 0.318638 0.079 Uiso 0.589(14) 1 calc R U P A 1
H30C H 0.457577 0.241735 0.332527 0.079 Uiso 0.589(14) 1 calc R U P A 1
C31 C 0.46116(19) 0.2144(7) 0.4335(3) 0.066(2) Uani 0.411(14) 1 d . . P A 2
H31A H 0.492353 0.208322 0.425341 0.099 Uiso 0.411(14) 1 calc R U P A 2
H31B H 0.454783 0.175439 0.454527 0.099 Uiso 0.411(14) 1 calc R U P A 2
H31C H 0.459021 0.261454 0.448751 0.099 Uiso 0.411(14) 1 calc R U P A 2
C32 C 0.4300(3) 0.1295(6) 0.3721(4) 0.0593(19) Uani 0.411(14) 1 d . . P A 2
H32A H 0.461759 0.119535 0.366832 0.089 Uiso 0.411(14) 1 calc R U P A 2
H32B H 0.408959 0.123394 0.343053 0.089 Uiso 0.411(14) 1 calc R U P A 2
H32C H 0.421298 0.095694 0.395358 0.089 Uiso 0.411(14) 1 calc R U P A 2
C33 C 0.4316(5) 0.2624(8) 0.3547(6) 0.078(4) Uani 0.411(14) 1 d . . P A 2
H33A H 0.430749 0.311838 0.366965 0.117 Uiso 0.411(14) 1 calc R U P A 2
H33B H 0.406242 0.256117 0.329106 0.117 Uiso 0.411(14) 1 calc R U P A 2
H33C H 0.461190 0.254297 0.343386 0.117 Uiso 0.411(14) 1 calc R U P A 2
C34 C 0.29796(5) 0.09673(9) 0.32857(5) 0.0463(3) Uani 1 1 d . . . . .
C35 C 0.30807(7) 0.03634(10) 0.36411(8) 0.0682(5) Uani 1 1 d . . . . .
H35A H 0.303190 0.054318 0.394670 0.102 Uiso 1 1 calc R U . . .
H35B H 0.340232 0.020472 0.365220 0.102 Uiso 1 1 calc R U . . .
H35C H 0.287310 -0.004678 0.355342 0.102 Uiso 1 1 calc R U . . .
C36 C 0.30991(8) 0.07277(14) 0.28135(7) 0.0780(6) Uani 1 1 d . . . . .
H36A H 0.342942 0.061221 0.284204 0.117 Uiso 1 1 calc R U . . .
H36B H 0.302685 0.112107 0.258868 0.117 Uiso 1 1 calc R U . . .
H36C H 0.291745 0.029679 0.270798 0.117 Uiso 1 1 calc R U . . .
C37 C 0.24776(6) 0.12145(10) 0.32332(6) 0.0552(4) Uani 1 1 d . . . . .
H37A H 0.240042 0.136126 0.353602 0.083 Uiso 1 1 calc R U . . .
H37B H 0.227551 0.081431 0.311036 0.083 Uiso 1 1 calc R U . . .
H37C H 0.243365 0.162709 0.301937 0.083 Uiso 1 1 calc R U . . .
C38 C 0.25678(4) 0.53161(7) 0.47885(4) 0.0299(2) Uani 1 1 d . . . . .
C39 C 0.20762(4) 0.53240(7) 0.46346(4) 0.0312(2) Uani 1 1 d . . . . .
C40 C 0.18377(5) 0.59561(7) 0.47235(5) 0.0400(3) Uani 1 1 d . . . . .
H40 H 0.151632 0.598004 0.461172 0.048 Uiso 1 1 calc R U . . .
C41 C 0.20416(5) 0.65513(8) 0.49654(6) 0.0475(3) Uani 1 1 d . . . . .
H41 H 0.186538 0.697286 0.500869 0.057 Uiso 1 1 calc R U . . .
C42 C 0.25088(5) 0.65161(8) 0.51425(5) 0.0445(3) Uani 1 1 d . . . . .
H42 H 0.265194 0.690561 0.532227 0.053 Uiso 1 1 calc R U . . .
C43 C 0.27632(5) 0.59157(7) 0.50565(4) 0.0370(3) Uani 1 1 d . . . . .
H43 H 0.308183 0.590014 0.518067 0.044 Uiso 1 1 calc R U . . .
C44 C 0.15975(5) 0.47619(8) 0.34382(4) 0.0394(3) Uani 1 1 d . . . . .
C45 C 0.18645(6) 0.54738(8) 0.34559(5) 0.0467(3) Uani 1 1 d . . . . .
H45A H 0.176392 0.575353 0.317377 0.070 Uiso 1 1 calc R U . . .
H45B H 0.219617 0.537153 0.347857 0.070 Uiso 1 1 calc R U . . .
H45C H 0.180517 0.575436 0.372685 0.070 Uiso 1 1 calc R U . . .
C46 C 0.10793(6) 0.49254(12) 0.33713(6) 0.0618(5) Uani 1 1 d . . . . .
H46A H 0.101048 0.526152 0.361291 0.093 Uiso 1 1 calc R U . . .
H46B H 0.090672 0.447324 0.339192 0.093 Uiso 1 1 calc R U . . .
H46C H 0.098843 0.514637 0.306632 0.093 Uiso 1 1 calc R U . . .
C47 C 0.17201(7) 0.42843(9) 0.30466(5) 0.0540(4) Uani 1 1 d . . . . .
H47A H 0.163287 0.453228 0.274980 0.081 Uiso 1 1 calc R U . . .
H47B H 0.155270 0.382321 0.304522 0.081 Uiso 1 1 calc R U . . .
H47C H 0.205374 0.419035 0.309307 0.081 Uiso 1 1 calc R U . . .
C48 C 0.08191(4) 0.47229(8) 0.46814(5) 0.0405(3) Uani 1 1 d . . . . .
C49 C 0.10106(7) 0.48289(13) 0.51870(6) 0.0682(5) Uani 1 1 d . . . . .
H49A H 0.075525 0.484302 0.537145 0.102 Uiso 1 1 calc R U . . .
H49B H 0.118261 0.528672 0.522481 0.102 Uiso 1 1 calc R U . . .
H49C H 0.121796 0.442550 0.529207 0.102 Uiso 1 1 calc R U . . .
C50 C 0.05961(6) 0.39803(10) 0.46033(9) 0.0711(6) Uani 1 1 d . . . . .
H50A H 0.082093 0.360431 0.471788 0.107 Uiso 1 1 calc R U . . .
H50B H 0.049531 0.390781 0.427143 0.107 Uiso 1 1 calc R U . . .
H50C H 0.032827 0.394951 0.477016 0.107 Uiso 1 1 calc R U . . .
C51 C 0.04644(5) 0.53054(10) 0.45150(7) 0.0572(4) Uani 1 1 d . . . . .
H51A H 0.020292 0.527098 0.469047 0.086 Uiso 1 1 calc R U . . .
H51B H 0.035425 0.523477 0.418465 0.086 Uiso 1 1 calc R U . . .
H51C H 0.060770 0.578553 0.456260 0.086 Uiso 1 1 calc R U . . .
C52 C 0.27531(7) 0.69035(12) 0.39007(7) 0.0650(4) Uani 1 1 d D U . . .
H52A H 0.295033 0.718641 0.414100 0.078 Uiso 0.345(11) 1 calc R U P B 1
H52B H 0.252095 0.663128 0.404849 0.078 Uiso 0.345(11) 1 calc R U P B 1
H52C H 0.291049 0.701118 0.421677 0.078 Uiso 0.655(11) 1 calc R U P B 2
H52D H 0.244721 0.668642 0.392399 0.078 Uiso 0.655(11) 1 calc R U P B 2
C53 C 0.2522(4) 0.7393(8) 0.3524(4) 0.089(3) Uani 0.345(11) 1 d D U P B 1
H53A H 0.245496 0.787655 0.364760 0.106 Uiso 0.345(11) 1 calc R U P B 1
H53B H 0.223118 0.717736 0.336611 0.106 Uiso 0.345(11) 1 calc R U P B 1
C54 C 0.2892(4) 0.7439(5) 0.3200(4) 0.091(3) Uani 0.345(11) 1 d D U P B 1
H54A H 0.276321 0.761591 0.288791 0.109 Uiso 0.345(11) 1 calc R U P B 1
H54B H 0.315714 0.774476 0.333028 0.109 Uiso 0.345(11) 1 calc R U P B 1
C55 C 0.30161(9) 0.66479(15) 0.31984(7) 0.0824(7) Uani 1 1 d D U . . .
H55A H 0.278134 0.637111 0.299043 0.099 Uiso 0.345(11) 1 calc R U P B 1
H55B H 0.332162 0.657894 0.309501 0.099 Uiso 0.345(11) 1 calc R U P B 1
H55C H 0.291167 0.624530 0.298400 0.099 Uiso 0.655(11) 1 calc R U P B 2
H55D H 0.332797 0.680199 0.314209 0.099 Uiso 0.655(11) 1 calc R U P B 2
C56 C 0.2699(2) 0.7596(3) 0.36063(17) 0.0760(13) Uani 0.655(11) 1 d D U P B 2
H56A H 0.240845 0.785553 0.363805 0.091 Uiso 0.655(11) 1 calc R U P B 2
H56B H 0.296484 0.792830 0.368403 0.091 Uiso 0.655(11) 1 calc R U P B 2
C57 C 0.2687(3) 0.7266(3) 0.31241(16) 0.0870(16) Uani 0.655(11) 1 d D U P B 2
H57A H 0.237243 0.709496 0.300112 0.104 Uiso 0.655(11) 1 calc R U P B 2
H57B H 0.278854 0.762300 0.290565 0.104 Uiso 0.655(11) 1 calc R U P B 2
C58 C 0.39909(9) 0.69852(13) 0.50392(9) 0.0858(7) Uani 1 1 d D U . . .
H58A H 0.418071 0.663343 0.524057 0.103 Uiso 0.387(7) 1 calc R U P C 1
H58B H 0.369282 0.706208 0.515660 0.103 Uiso 0.387(7) 1 calc R U P C 1
H58C H 0.421153 0.665478 0.522481 0.103 Uiso 0.613(7) 1 calc R U P C 2
H58D H 0.369305 0.696429 0.516374 0.103 Uiso 0.613(7) 1 calc R U P C 2
C59 C 0.4246(6) 0.7693(7) 0.4997(5) 0.114(4) Uani 0.387(7) 1 d D U P C 1
H59A H 0.458238 0.760608 0.501643 0.136 Uiso 0.387(7) 1 calc R U P C 1
H59B H 0.419134 0.803240 0.524660 0.136 Uiso 0.387(7) 1 calc R U P C 1
C60 C 0.4050(3) 0.8003(3) 0.4521(3) 0.085(2) Uani 0.387(7) 1 d D U P C 1
H60A H 0.372828 0.817860 0.450848 0.102 Uiso 0.387(7) 1 calc R U P C 1
H60B H 0.424760 0.838932 0.441763 0.102 Uiso 0.387(7) 1 calc R U P C 1
C61 C 0.4081(7) 0.7296(6) 0.4261(5) 0.079(3) Uani 0.387(7) 1 d D U P C 1
H61A H 0.387917 0.730554 0.395842 0.095 Uiso 0.387(7) 1 calc R U P C 1
H61B H 0.440318 0.719721 0.420912 0.095 Uiso 0.387(7) 1 calc R U P C 1
C62 C 0.4176(3) 0.7750(4) 0.5073(3) 0.0868(18) Uani 0.613(7) 1 d D U P C 2
H62A H 0.392874 0.811030 0.509387 0.104 Uiso 0.613(7) 1 calc R U P C 2
H62B H 0.442356 0.781031 0.534006 0.104 Uiso 0.613(7) 1 calc R U P C 2
C63 C 0.43625(18) 0.7800(2) 0.4619(2) 0.0941(16) Uani 0.613(7) 1 d D U P C 2
H63A H 0.467197 0.757382 0.463924 0.113 Uiso 0.613(7) 1 calc R U P C 2
H63B H 0.438172 0.831130 0.451833 0.113 Uiso 0.613(7) 1 calc R U P C 2
C64 C 0.4000(4) 0.7374(4) 0.4291(3) 0.086(2) Uani 0.613(7) 1 d D U P C 2
H64A H 0.371303 0.765929 0.420822 0.104 Uiso 0.613(7) 1 calc R U P C 2
H64B H 0.412191 0.723058 0.400397 0.104 Uiso 0.613(7) 1 calc R U P C 2
C65 C 0.42414(8) 0.57144(13) 0.31457(7) 0.0719(5) Uani 1 1 d D U . . .
H65A H 0.434575 0.621122 0.323821 0.086 Uiso 1 1 calc R U . . .
H65B H 0.396948 0.574953 0.290201 0.086 Uiso 1 1 calc R U . . .
C66 C 0.46234(8) 0.52987(13) 0.29712(7) 0.0730(5) Uani 1 1 d D U . . .
H66A H 0.491178 0.558803 0.300348 0.088 Uiso 0.297(9) 1 calc R U P D 1
H66B H 0.453657 0.516422 0.264170 0.088 Uiso 0.297(9) 1 calc R U P D 1
H66C H 0.493067 0.545339 0.312842 0.088 Uiso 0.703(9) 1 calc R U P D 2
H66D H 0.461272 0.535555 0.263233 0.088 Uiso 0.703(9) 1 calc R U P D 2
C67 C 0.43685(18) 0.4657(2) 0.35725(15) 0.0684(10) Uani 0.703(9) 1 d D U P D 2
H67A H 0.416523 0.426054 0.365289 0.082 Uiso 0.703(9) 1 calc R U P D 2
H67B H 0.464225 0.468615 0.381455 0.082 Uiso 0.703(9) 1 calc R U P D 2
C68 C 0.4183(4) 0.4565(4) 0.3375(4) 0.069(2) Uani 0.297(9) 1 d D U P D 1
H68A H 0.396723 0.444847 0.309184 0.083 Uiso 0.297(9) 1 calc R U P D 1
H68B H 0.414631 0.420770 0.362089 0.083 Uiso 0.297(9) 1 calc R U P D 1
C69 C 0.4685(3) 0.4616(6) 0.3281(5) 0.081(3) Uani 0.297(9) 1 d D U P D 1
H69A H 0.477939 0.418584 0.311360 0.097 Uiso 0.297(9) 1 calc R U P D 1
H69B H 0.490503 0.469514 0.356740 0.097 Uiso 0.297(9) 1 calc R U P D 1
C70 C 0.45149(18) 0.4526(2) 0.30979(14) 0.0682(10) Uani 0.703(9) 1 d D U P D 2
H70A H 0.479056 0.420919 0.311725 0.082 Uiso 0.703(9) 1 calc R U P D 2
H70B H 0.426090 0.431636 0.287686 0.082 Uiso 0.703(9) 1 calc R U P D 2

loop_
_atom_site_aniso_label
_atom_site_aniso_U_11
_atom_site_aniso_U_22
_atom_site_aniso_U_33
_atom_site_aniso_U_23
_atom_site_aniso_U_13
_atom_site_aniso_U_12
K1 0.03651(12) 0.03148(12) 0.02544(11) 0.00088(9) 0.00460(9) -0.00153(9)
K2 0.03221(12) 0.03437(13) 0.02860(11) 0.00446(9) 0.00319(9) 0.00014(9)
K3 0.03189(11) 0.03120(12) 0.02984(11) 0.00161(9) 0.00553(9) 0.00231(9)
K4 0.04734(15) 0.03843(15) 0.04403(15) 0.00689(11) 0.01057(12) -0.00727(12)
Si1 0.03174(14) 0.03068(16) 0.02462(14) -0.00137(11) -0.00130(11) 0.00013(12)
Si2 0.03207(15) 0.03197(16) 0.02272(13) -0.00049(11) 0.00676(11) 0.00320(12)
Si3 0.02743(14) 0.02875(15) 0.02725(14) 0.00418(11) 0.00343(11) 0.00212(11)
O1 0.0323(4) 0.0325(4) 0.0265(4) -0.0015(3) 0.0006(3) -0.0012(3)
O2 0.0403(4) 0.0325(4) 0.0277(4) -0.0033(3) 0.0013(3) 0.0016(3)
O3 0.0488(5) 0.0350(5) 0.0299(4) 0.0010(3) -0.0087(4) -0.0012(4)
O4 0.0336(4) 0.0317(4) 0.0246(3) 0.0004(3) 0.0072(3) 0.0016(3)
O5 0.0321(4) 0.0469(5) 0.0303(4) -0.0009(4) 0.0066(3) 0.0076(4)
O6 0.0481(5) 0.0372(5) 0.0338(4) -0.0068(4) 0.0133(4) 0.0024(4)
O7 0.0325(4) 0.0297(4) 0.0260(4) 0.0037(3) 0.0030(3) 0.0013(3)
O8 0.0339(4) 0.0349(4) 0.0260(4) 0.0063(3) 0.0021(3) 0.0001(3)
O9 0.0304(4) 0.0458(5) 0.0401(4) 0.0073(4) 0.0058(3) 0.0071(4)
O10 0.0678(7) 0.0670(8) 0.0538(6) 0.0115(6) 0.0060(6) 0.0149(6)
O11 0.0704(8) 0.0516(7) 0.0908(9) -0.0083(7) -0.0028(7) -0.0093(6)
O12 0.0710(8) 0.0699(8) 0.0578(7) 0.0043(6) 0.0298(6) -0.0053(6)
C1 0.0290(5) 0.0314(6) 0.0276(5) 0.0031(4) 0.0042(4) -0.0031(4)
C2 0.0312(5) 0.0302(6) 0.0299(5) 0.0020(4) 0.0057(4) 0.0010(4)
C3 0.0343(5) 0.0284(5) 0.0255(5) 0.0026(4) 0.0056(4) -0.0032(4)
C4 0.0295(5) 0.0318(6) 0.0263(5) 0.0032(4) 0.0029(4) -0.0027(4)
C5 0.0298(5) 0.0297(6) 0.0267(5) 0.0025(4) 0.0054(4) -0.0021(4)
C6 0.0307(5) 0.0331(6) 0.0255(5) 0.0010(4) 0.0044(4) -0.0021(4)
C7 0.0285(5) 0.0324(6) 0.0351(6) -0.0033(5) 0.0025(4) -0.0012(4)
C8 0.0297(5) 0.0327(6) 0.0346(6) -0.0039(5) -0.0003(4) -0.0002(4)
C9 0.0331(6) 0.0527(8) 0.0419(7) -0.0011(6) -0.0058(5) -0.0001(6)
C10 0.0281(6) 0.0668(10) 0.0597(9) -0.0057(8) -0.0040(6) -0.0003(6)
C11 0.0289(6) 0.0703(11) 0.0604(9) -0.0080(8) 0.0093(6) -0.0047(6)
C12 0.0336(6) 0.0581(9) 0.0417(7) -0.0029(6) 0.0071(5) -0.0056(6)
C13 0.0540(8) 0.0343(7) 0.0328(6) -0.0072(5) 0.0017(5) 0.0012(6)
C14 0.0683(10) 0.0415(8) 0.0489(8) -0.0084(6) 0.0046(7) 0.0123(7)
C15 0.0962(13) 0.0470(9) 0.0381(7) -0.0131(6) -0.0143(8) 0.0092(9)
C16 0.0662(10) 0.0466(9) 0.0709(11) -0.0206(8) 0.0146(9) -0.0155(8)
C17 0.0490(7) 0.0369(7) 0.0369(6) 0.0028(5) -0.0126(6) 0.0017(6)
C18 0.0765(11) 0.0545(10) 0.0406(7) 0.0023(7) 0.0040(7) -0.0109(8)
C19 0.0694(11) 0.0520(9) 0.0569(9) 0.0067(7) -0.0317(8) -0.0013(8)
C20 0.0505(8) 0.0403(8) 0.0669(10) -0.0080(7) -0.0090(7) 0.0064(6)
C21 0.0337(5) 0.0353(6) 0.0251(5) 0.0034(4) 0.0051(4) -0.0020(5)
C22 0.0317(5) 0.0374(6) 0.0233(5) 0.0005(4) 0.0059(4) -0.0008(5)
C23 0.0472(7) 0.0443(7) 0.0252(5) -0.0013(5) 0.0070(5) -0.0016(6)
C24 0.0573(8) 0.0547(9) 0.0226(5) 0.0029(5) 0.0067(5) -0.0032(7)
C25 0.0638(9) 0.0478(8) 0.0292(6) 0.0117(5) 0.0063(6) 0.0017(7)
C26 0.0564(8) 0.0387(7) 0.0301(6) 0.0049(5) 0.0069(5) 0.0007(6)
C27 0.0327(6) 0.0566(9) 0.0425(7) -0.0008(6) 0.0102(5) 0.0084(6)
C28 0.0288(13) 0.099(5) 0.077(3) -0.027(3) 0.0024(14) 0.004(2)
C29 0.055(3) 0.055(3) 0.072(3) 0.009(3) 0.027(3) 0.022(2)
C30 0.0435(17) 0.066(3) 0.054(3) 0.016(2) 0.0229(19) 0.010(2)
C31 0.032(2) 0.085(6) 0.079(4) -0.021(4) 0.005(2) 0.005(3)
C32 0.047(3) 0.061(3) 0.073(5) -0.016(4) 0.017(3) 0.014(2)
C33 0.065(6) 0.083(7) 0.099(9) 0.033(5) 0.058(7) 0.023(5)
C34 0.0520(8) 0.0425(8) 0.0445(7) -0.0164(6) 0.0073(6) 0.0007(6)
C35 0.0663(11) 0.0405(9) 0.1013(15) 0.0057(9) 0.0238(10) 0.0052(8)
C36 0.0773(12) 0.0944(16) 0.0627(11) -0.0507(11) 0.0122(9) 0.0029(11)
C37 0.0493(8) 0.0655(11) 0.0487(8) -0.0169(7) -0.0002(6) 0.0010(7)
C38 0.0342(5) 0.0297(6) 0.0260(5) 0.0029(4) 0.0051(4) -0.0002(4)
C39 0.0338(6) 0.0293(6) 0.0309(5) 0.0045(4) 0.0059(4) 0.0022(5)
C40 0.0377(6) 0.0315(6) 0.0512(7) 0.0021(5) 0.0077(5) 0.0039(5)
C41 0.0497(8) 0.0305(7) 0.0638(9) -0.0038(6) 0.0130(7) 0.0059(6)
C42 0.0523(8) 0.0332(7) 0.0475(7) -0.0060(6) 0.0058(6) -0.0018(6)
C43 0.0405(6) 0.0332(6) 0.0364(6) -0.0015(5) 0.0021(5) -0.0014(5)
C44 0.0457(7) 0.0422(7) 0.0283(6) 0.0114(5) -0.0019(5) -0.0044(6)
C45 0.0643(9) 0.0383(7) 0.0359(6) 0.0111(5) 0.0016(6) -0.0038(6)
C46 0.0492(8) 0.0787(12) 0.0530(9) 0.0300(9) -0.0085(7) 0.0021(8)
C47 0.0852(11) 0.0479(8) 0.0278(6) 0.0049(6) 0.0043(7) -0.0152(8)
C48 0.0308(6) 0.0404(7) 0.0519(7) 0.0022(6) 0.0112(5) 0.0028(5)
C49 0.0638(10) 0.0982(16) 0.0461(8) 0.0025(9) 0.0201(8) 0.0056(10)
C50 0.0474(9) 0.0438(9) 0.1246(18) 0.0034(10) 0.0208(10) -0.0043(7)
C51 0.0404(7) 0.0529(9) 0.0814(11) 0.0086(8) 0.0190(7) 0.0137(7)
C52 0.0619(10) 0.0679(12) 0.0658(10) -0.0010(9) 0.0109(8) 0.0046(9)
C53 0.087(6) 0.085(6) 0.091(5) 0.012(5) 0.000(5) 0.035(5)
C54 0.080(5) 0.096(6) 0.089(5) 0.038(4) -0.015(4) -0.001(4)
C55 0.0975(16) 0.0955(17) 0.0538(10) 0.0189(10) 0.0093(10) 0.0283(13)
C56 0.071(3) 0.067(2) 0.085(3) -0.0033(19) -0.008(2) 0.0152(19)
C57 0.102(4) 0.085(3) 0.066(2) 0.0139(19) -0.016(2) 0.024(3)
C58 0.0933(16) 0.0713(14) 0.0904(15) -0.0141(12) 0.0039(13) 0.0319(12)
C59 0.093(8) 0.112(7) 0.128(7) -0.058(6) -0.010(6) 0.003(6)
C60 0.082(4) 0.053(3) 0.121(5) -0.011(3) 0.023(4) -0.007(3)
C61 0.076(5) 0.052(4) 0.104(6) 0.011(4) -0.005(4) 0.007(3)
C62 0.0476(19) 0.082(3) 0.126(4) -0.053(3) -0.002(2) 0.0048(19)
C63 0.075(3) 0.050(2) 0.150(4) -0.008(2) -0.011(3) -0.0111(18)
C64 0.082(5) 0.053(3) 0.114(4) 0.002(3) -0.019(3) -0.012(3)
C65 0.0857(13) 0.0800(14) 0.0534(9) 0.0168(9) 0.0220(9) 0.0084(11)
C66 0.0783(13) 0.0891(15) 0.0577(10) 0.0123(10) 0.0312(9) -0.0047(11)
C67 0.085(2) 0.071(2) 0.0554(19) 0.0115(16) 0.0297(17) -0.0064(18)
C68 0.082(5) 0.065(4) 0.068(5) -0.005(4) 0.036(4) -0.009(4)
C69 0.073(5) 0.083(5) 0.083(6) -0.003(5) 0.004(4) 0.001(4)
C70 0.078(3) 0.073(2) 0.0569(19) -0.0002(15) 0.0208(17) 0.0041(17)

loop_
_atom_type_symbol
_atom_type_description
_atom_type_scat_dispersion_real
_atom_type_scat_dispersion_imag
_atom_type_scat_source
C C 0.0181 0.0091 'International Tables Vol C Tables 4.2.6.8 and 6.1.1.4'
H H 0.0000 0.0000 'International Tables Vol C Tables 4.2.6.8 and 6.1.1.4'
K K 0.3868 1.0657 'International Tables Vol C Tables 4.2.6.8 and 6.1.1.4'
O O 0.0492 0.0322 'International Tables Vol C Tables 4.2.6.8 and 6.1.1.4'
Si Si 0.2541 0.3302 'International Tables Vol C Tables 4.2.6.8 and 6.1.1.4'

loop_
_exptl_crystal_face_index_h
_exptl_crystal_face_index_k
_exptl_crystal_face_index_l
_exptl_crystal_face_perp_dist
-2 -1 0 0.1452
-14 -4 13 0.1360
-1 -1 -2 0.2036
-2 -2 -1 0.1535
-2 -1 2 0.1344
-11 -7 12 0.1359
-6 -10 -6 0.1430
3 -5 -17 0.1955
-1 2 2 0.0947
0 -1 0 0.1581
1 -2 -2 0.1246
0 -2 1 0.1811
0 -1 2 0.2110
3 -1 18 0.1965
17 -4 -7 0.1086
17 -4 -9 0.1000
-11 3 -13 0.2467
5 -1 -19 0.1996
16 6 0 0.0573
17 5 -6 0.0816
2 1 2 0.1141
6 10 7 0.0783
2 2 -1 0.1088
11 7 -12 0.1309
-3 12 0 0.1221
2 9 -13 0.1687
-12 9 6 0.1082
-2 1 2 0.1178
-1 1 -1 0.1955
-2 5 -17 0.2231
-19 1 3 0.1472
-18 -4 2 0.1438

loop_
_geom_angle_atom_site_label_1
_geom_angle_atom_site_label_2
_geom_angle_atom_site_label_3
_geom_angle
_geom_angle_site_symmetry_1
_geom_angle_site_symmetry_3
_geom_angle_publ_flag
K2 K1 K2 89.482(7) . 7_556 ?
K3 K1 K2 56.211(6) 7_556 7_556 ?
K3 K1 K2 70.591(7) 7_556 . ?
Si1 K1 K2 132.238(9) . . ?
Si1 K1 K2 51.800(7) . 7_556 ?
Si1 K1 K3 64.796(7) . 7_556 ?
Si2 K1 K2 110.915(9) . 7_556 ?
Si2 K1 K2 66.624(8) . . ?
Si2 K1 K3 135.436(10) . 7_556 ?
Si2 K1 Si1 145.849(11) . . ?
Si2 K1 C7 102.57(2) . . ?
O1 K1 K2 37.742(18) . 7_556 ?
O1 K1 K2 110.427(19) . . ?
O1 K1 K3 45.292(19) . 7_556 ?
O1 K1 Si1 21.814(18) . . ?
O1 K1 Si2 147.67(2) . . ?
O1 K1 O5 155.57(3) . . ?
O1 K1 C1 70.44(3) . . ?
O1 K1 C2 94.11(3) . . ?
O1 K1 C7 67.84(3) . . ?
O4 K1 K2 93.331(18) . 7_556 ?
O4 K1 K2 44.506(18) . . ?
O4 K1 K3 109.387(18) . 7_556 ?
O4 K1 Si1 142.87(2) . . ?
O4 K1 Si2 26.434(17) . . ?
O4 K1 O1 130.36(3) . . ?
O4 K1 O5 54.99(2) . . ?
O4 K1 C1 97.35(3) . . ?
O4 K1 C2 75.24(3) . . ?
O4 K1 C7 118.68(3) . . ?
O5 K1 K2 88.770(19) . . ?
O5 K1 K2 132.422(19) . 7_556 ?
O5 K1 K3 158.38(2) . 7_556 ?
O5 K1 Si1 136.82(2) . . ?
O5 K1 Si2 29.009(17) . . ?
O5 K1 C1 85.47(3) . . ?
O5 K1 C2 62.88(3) . . ?
O5 K1 C7 88.65(3) . . ?
O7 K1 K2 44.824(18) 7_556 . ?
O7 K1 K2 96.866(19) 7_556 7_556 ?
O7 K1 K3 45.903(18) 7_556 7_556 ?
O7 K1 Si1 106.239(19) 7_556 . ?
O7 K1 Si2 104.990(19) 7_556 . ?
O7 K1 O1 90.13(3) 7_556 . ?
O7 K1 O4 88.29(3) 7_556 . ?
O7 K1 O5 114.29(3) 7_556 . ?
O7 K1 C1 158.56(3) 7_556 . ?
O7 K1 C2 161.48(3) 7_556 . ?
O7 K1 C7 152.22(3) 7_556 . ?
C1 K1 K2 62.28(2) . 7_556 ?
C1 K1 K2 133.07(2) . . ?
C1 K1 K3 113.11(2) . 7_556 ?
C1 K1 Si1 57.90(2) . . ?
C1 K1 Si2 88.27(2) . . ?
C1 K1 C7 24.98(3) . . ?
C2 K1 K2 117.22(2) . . ?
C2 K1 K2 76.08(2) . 7_556 ?
C2 K1 K3 132.05(2) . 7_556 ?
C2 K1 Si1 83.09(2) . . ?
C2 K1 Si2 63.13(2) . . ?
C2 K1 C1 25.20(3) . . ?
C2 K1 C7 43.47(3) . . ?
C7 K1 K2 76.33(2) . 7_556 ?
C7 K1 K2 158.04(2) . . ?
C7 K1 K3 112.88(2) . 7_556 ?
C7 K1 Si1 48.41(2) . . ?
K1 K2 K1 90.516(7) . 7_556 ?
K3 K2 K1 55.024(6) . 7_556 ?
K3 K2 K1 71.489(7) . . ?
Si1 K2 K1 136.088(10) 7_556 . ?
Si1 K2 K1 56.041(7) 7_556 7_556 ?
Si1 K2 K3 66.077(8) 7_556 . ?
Si1 K2 Si3 146.837(10) 7_556 7_556 ?
Si3 K2 K1 64.549(7) 7_556 . ?
Si3 K2 K1 108.356(8) 7_556 7_556 ?
Si3 K2 K3 132.941(9) 7_556 . ?
O1 K2 K1 38.028(17) 7_556 7_556 ?
O1 K2 K1 111.44(2) 7_556 . ?
O1 K2 K3 44.501(19) 7_556 . ?
O1 K2 Si1 24.941(18) 7_556 7_556 ?
O1 K2 Si3 145.670(19) 7_556 7_556 ?
O1 K2 O2 52.35(2) 7_556 7_556 ?
O1 K2 O7 134.65(3) 7_556 7_556 ?
O1 K2 C5 97.23(3) 7_556 7_556 ?
O1 K2 C6 72.88(3) 7_556 7_556 ?
O1 K2 C38 118.79(3) 7_556 7_556 ?
O2 K2 K1 82.763(17) 7_556 7_556 ?
O2 K2 K1 157.767(18) 7_556 . ?
O2 K2 K3 87.434(17) 7_556 . ?
O2 K2 Si1 28.025(16) 7_556 7_556 ?
O2 K2 Si3 137.666(18) 7_556 7_556 ?
O2 K2 C38 87.77(3) 7_556 7_556 ?
O4 K2 K1 44.387(18) . . ?
O4 K2 K1 94.062(19) . 7_556 ?
O4 K2 K3 44.407(18) . . ?
O4 K2 Si1 104.954(19) . 7_556 ?
O4 K2 Si3 105.266(19) . 7_556 ?
O4 K2 O1 87.87(3) . 7_556 ?
O4 K2 O2 114.75(2) . 7_556 ?
O4 K2 O7 87.35(2) . 7_556 ?
O4 K2 C5 158.23(3) . 7_556 ?
O4 K2 C6 158.17(3) . 7_556 ?
O4 K2 C38 152.88(3) . 7_556 ?
O7 K2 K1 43.989(18) 7_556 . ?
O7 K2 K1 97.504(19) 7_556 7_556 ?
O7 K2 K3 110.96(2) 7_556 . ?
O7 K2 Si1 150.886(19) 7_556 7_556 ?
O7 K2 Si3 22.020(18) 7_556 7_556 ?
O7 K2 O2 157.87(2) 7_556 7_556 ?
O7 K2 C5 73.99(3) 7_556 7_556 ?
O7 K2 C6 98.76(3) 7_556 7_556 ?
O7 K2 C38 70.63(3) 7_556 7_556 ?
C5 K2 K1 114.82(2) 7_556 . ?
C5 K2 K1 77.76(2) 7_556 7_556 ?
C5 K2 K3 132.74(2) 7_556 . ?
C5 K2 Si1 87.33(2) 7_556 7_556 ?
C5 K2 Si3 59.76(2) 7_556 7_556 ?
C5 K2 O2 84.53(3) 7_556 7_556 ?
C5 K2 C6 26.58(3) 7_556 7_556 ?
C5 K2 C38 26.34(3) 7_556 7_556 ?
C6 K2 K1 133.81(2) 7_556 . ?
C6 K2 K1 64.45(2) 7_556 7_556 ?
C6 K2 K3 114.46(2) 7_556 . ?
C6 K2 Si1 60.75(2) 7_556 7_556 ?
C6 K2 Si3 86.30(2) 7_556 7_556 ?
C6 K2 O2 61.24(3) 7_556 7_556 ?
C6 K2 C38 46.19(3) 7_556 7_556 ?
C38 K2 K1 114.44(2) 7_556 . ?
C38 K2 K1 104.09(2) 7_556 7_556 ?
C38 K2 K3 159.02(2) 7_556 . ?
C38 K2 Si1 101.90(2) 7_556 7_556 ?
C38 K2 Si3 50.08(2) 7_556 7_556 ?
K1 K3 K2 68.762(7) 7_556 . ?
K1 K3 K2 55.482(6) 7_556 7_556 ?
K2 K3 K2 88.104(7) . 7_556 ?
Si2 K3 K1 129.600(9) . 7_556 ?
Si2 K3 K2 104.136(8) . 7_556 ?
Si2 K3 K2 64.702(7) . . ?
Si3 K3 K1 68.354(8) . 7_556 ?
Si3 K3 K2 55.194(7) . 7_556 ?
Si3 K3 K2 134.611(9) . . ?
Si3 K3 Si2 142.486(11) . . ?
Si3 K3 C21 98.97(2) . . ?
O1 K3 K1 46.276(18) 7_556 7_556 ?
O1 K3 K2 45.088(18) 7_556 . ?
O1 K3 K2 97.240(18) 7_556 7_556 ?
O1 K3 Si2 105.03(2) 7_556 . ?
O1 K3 Si3 108.27(2) 7_556 . ?
O1 K3 O7 90.29(3) 7_556 . ?
O1 K3 O8 118.76(3) 7_556 . ?
O1 K3 C3 154.27(3) 7_556 . ?
O1 K3 C4 156.60(3) 7_556 . ?
O1 K3 C21 152.73(3) 7_556 . ?
O4 K3 K1 107.048(18) . 7_556 ?
O4 K3 K2 91.083(18) . 7_556 ?
O4 K3 K2 44.799(18) . . ?
O4 K3 Si2 22.552(17) . . ?
O4 K3 Si3 143.05(2) . . ?
O4 K3 O1 88.83(3) . 7_556 ?
O4 K3 O7 126.08(3) . . ?
O4 K3 O8 152.24(3) . . ?
O4 K3 C3 68.50(3) . . ?
O4 K3 C4 90.12(3) . . ?
O4 K3 C21 67.89(3) . . ?
O7 K3 K1 45.082(18) . 7_556 ?
O7 K3 K2 35.721(17) . 7_556 ?
O7 K3 K2 107.720(18) . . ?
O7 K3 Si2 139.38(2) . . ?
O7 K3 Si3 27.016(17) . . ?
O7 K3 O8 56.09(2) . . ?
O7 K3 C3 93.43(3) . . ?
O7 K3 C4 71.61(3) . . ?
O7 K3 C21 114.58(3) . . ?
O8 K3 K1 91.788(17) . 7_556 ?
O8 K3 K2 82.875(17) . 7_556 ?
O8 K3 K2 160.324(18) . . ?
O8 K3 Si2 134.535(19) . . ?
O8 K3 Si3 29.467(16) . . ?
O8 K3 C3 83.89(3) . . ?
O8 K3 C4 63.47(3) . . ?
O8 K3 C21 85.94(3) . . ?
C3 K3 K1 127.56(2) . 7_556 ?
C3 K3 K2 72.157(19) . 7_556 ?
C3 K3 K2 109.96(2) . . ?
C3 K3 Si2 57.43(2) . . ?
C3 K3 Si3 85.29(2) . . ?
C3 K3 C21 25.05(3) . . ?
C4 K3 K1 112.33(2) . 7_556 ?
C4 K3 K2 125.66(2) . . ?
C4 K3 K2 59.41(2) . 7_556 ?
C4 K3 Si2 81.44(2) . . ?
C4 K3 Si3 61.20(2) . . ?
C4 K3 C3 24.10(3) . . ?
C4 K3 C21 43.11(3) . . ?
C21 K3 K1 152.61(2) . 7_556 ?
C21 K3 K2 112.61(2) . . ?
C21 K3 K2 97.19(2) . 7_556 ?
C21 K3 Si2 48.81(2) . . ?
O10 K4 O12 93.10(4) . . ?
O10 K4 C1 144.74(4) . . ?
O10 K4 C2 133.35(4) . . ?
O10 K4 C3 107.20(4) . . ?
O10 K4 C4 91.96(4) . . ?
O10 K4 C5 98.50(4) . . ?
O10 K4 C6 124.28(4) . . ?
O11 K4 O10 82.58(5) . . ?
O11 K4 O12 101.53(5) . . ?
O11 K4 C1 117.64(4) . . ?
O11 K4 C2 141.76(4) . . ?
O11 K4 C3 161.54(4) . . ?
O11 K4 C4 142.36(4) . . ?
O11 K4 C5 116.68(4) . . ?
O11 K4 C6 107.26(4) . . ?
O12 K4 C1 109.05(4) . . ?
O12 K4 C2 90.58(4) . . ?
O12 K4 C3 93.68(4) . . ?
O12 K4 C4 115.97(4) . . ?
O12 K4 C5 141.10(4) . . ?
O12 K4 C6 134.75(4) . . ?
C1 K4 C2 25.99(3) . . ?
C3 K4 C1 46.20(3) . . ?
C3 K4 C2 26.16(3) . . ?
C4 K4 C1 53.98(3) . . ?
C4 K4 C2 45.95(3) . . ?
C4 K4 C3 25.92(3) . . ?
C5 K4 C1 47.35(3) . . ?
C5 K4 C2 55.04(3) . . ?
C5 K4 C3 47.42(3) . . ?
C5 K4 C4 27.28(3) . . ?
C5 K4 C6 27.41(3) . . ?
C6 K4 C1 25.93(3) . . ?
C6 K4 C2 46.01(3) . . ?
C6 K4 C3 54.28(3) . . ?
C6 K4 C4 47.09(3) . . ?
K2 Si1 K1 72.160(8) 7_556 . ?
O1 Si1 K1 40.02(3) . . ?
O1 Si1 K2 46.47(3) . 7_556 ?
O1 Si1 O2 109.78(5) . . ?
O1 Si1 O3 117.57(5) . . ?
O1 Si1 C8 113.65(5) . . ?
O2 Si1 K1 133.14(3) . . ?
O2 Si1 K2 65.04(3) . 7_556 ?
O2 Si1 C8 110.12(5) . . ?
O3 Si1 K1 122.13(4) . . ?
O3 Si1 K2 139.60(4) . 7_556 ?
O3 Si1 O2 103.06(5) . . ?
O3 Si1 C8 101.92(5) . . ?
C8 Si1 K1 74.25(4) . . ?
C8 Si1 K2 118.48(4) . 7_556 ?
K1 Si2 K3 78.165(8) . . ?
O4 Si2 K1 49.45(3) . . ?
O4 Si2 K3 40.65(3) . . ?
O4 Si2 O5 109.16(4) . . ?
O4 Si2 O6 117.41(5) . . ?
O4 Si2 C22 113.28(5) . . ?
O5 Si2 K1 60.94(3) . . ?
O5 Si2 K3 135.33(3) . . ?
O5 Si2 C22 110.01(5) . . ?
O6 Si2 K1 137.49(4) . . ?
O6 Si2 K3 119.24(4) . . ?
O6 Si2 O5 103.57(5) . . ?
O6 Si2 C22 102.80(5) . . ?
C22 Si2 K1 119.62(4) . . ?
C22 Si2 K3 73.97(4) . . ?
K3 Si3 K2 76.151(8) . 7_556 ?
O7 Si3 K2 40.06(3) . 7_556 ?
O7 Si3 K3 51.18(3) . . ?
O7 Si3 O8 107.55(4) . . ?
O7 Si3 O9 117.58(5) . . ?
O7 Si3 C39 113.09(5) . . ?
O8 Si3 K2 128.75(3) . 7_556 ?
O8 Si3 K3 57.37(3) . . ?
O8 Si3 C39 112.38(5) . . ?
O9 Si3 K2 127.16(3) . 7_556 ?
O9 Si3 K3 133.64(4) . . ?
O9 Si3 O8 101.74(5) . . ?
O9 Si3 C39 104.06(5) . . ?
C39 Si3 K2 73.19(4) . 7_556 ?
C39 Si3 K3 121.91(4) . . ?
K2 O1 K1 104.23(3) 7_556 . ?
K3 O1 K1 88.43(3) 7_556 . ?
K3 O1 K2 90.41(3) 7_556 7_556 ?
Si1 O1 K1 118.17(4) . . ?
Si1 O1 K2 108.59(4) . 7_556 ?
Si1 O1 K3 140.47(4) . 7_556 ?
Si1 O2 K2 86.93(3) . 7_556 ?
C13 O2 K2 139.78(8) . 7_556 ?
C13 O2 Si1 133.10(8) . . ?
C17 O3 Si1 136.46(8) . . ?
K1 O4 K2 91.11(2) . . ?
K3 O4 K1 113.21(3) . . ?
K3 O4 K2 90.79(3) . . ?
Si2 O4 K1 104.12(4) . . ?
Si2 O4 K2 138.31(5) . . ?
Si2 O4 K3 116.80(4) . . ?
Si2 O5 K1 90.05(3) . . ?
C27 O5 K1 137.92(8) . . ?
C27 O5 Si2 131.94(8) . . ?
C34 O6 Si2 134.30(8) . . ?
K1 O7 K2 91.18(2) 7_556 7_556 ?
K1 O7 K3 89.02(3) 7_556 . ?
K3 O7 K2 108.59(3) . 7_556 ?
Si3 O7 K1 142.67(5) . 7_556 ?
Si3 O7 K2 117.92(4) . 7_556 ?
Si3 O7 K3 101.80(4) . . ?
Si3 O8 K3 93.16(3) . . ?
C44 O8 K3 133.86(8) . . ?
C44 O8 Si3 132.85(9) . . ?
C48 O9 Si3 137.17(9) . . ?
C52 O10 K4 116.87(10) . . ?
C55 O10 K4 131.53(12) . . ?
C55 O10 C52 109.63(15) . . ?
C58 O11 K4 129.82(14) . . ?
C58 O11 C61 112.7(6) . . ?
C61 O11 K4 117.5(6) . . ?
C64 O11 K4 121.8(4) . . ?
C64 O11 C58 107.7(4) . . ?
C65 O12 K4 136.80(12) . . ?
C65 O12 C67 109.70(17) . . ?
C65 O12 C68 100.6(4) . . ?
C67 O12 K4 113.50(14) . . ?
C68 O12 K4 117.0(3) . . ?
K4 C1 K1 151.18(4) . . ?
C2 C1 K1 73.83(7) . . ?
C2 C1 K4 78.32(7) . . ?
C2 C1 C7 119.12(10) . . ?
C6 C1 K1 115.07(7) . . ?
C6 C1 K4 73.07(7) . . ?
C6 C1 C2 119.87(10) . . ?
C6 C1 C7 120.68(10) . . ?
C7 C1 K1 86.54(7) . . ?
C7 C1 K4 113.88(7) . . ?
K1 C2 H2 78.1 . . ?
K4 C2 K1 155.51(4) . . ?
K4 C2 H2 120.3 . . ?
C1 C2 K1 80.97(7) . . ?
C1 C2 K4 75.69(7) . . ?
C1 C2 H2 120.3 . . ?
C1 C2 C3 119.34(11) . . ?
C3 C2 K1 111.39(7) . . ?
C3 C2 K4 74.78(7) . . ?
C3 C2 H2 120.3 . . ?
K4 C3 K3 146.12(4) . . ?
C2 C3 K3 123.76(7) . . ?
C2 C3 K4 79.06(7) . . ?
C2 C3 C21 120.03(10) . . ?
C4 C3 K3 72.17(7) . . ?
C4 C3 K4 74.56(7) . . ?
C4 C3 C2 119.97(10) . . ?
C4 C3 C21 119.31(10) . . ?
C21 C3 K3 82.57(6) . . ?
C21 C3 K4 108.77(7) . . ?
K3 C4 H4 66.0 . . ?
K4 C4 K3 162.05(4) . . ?
K4 C4 H4 117.2 . . ?
C3 C4 K3 83.73(7) . . ?
C3 C4 K4 79.52(7) . . ?
C3 C4 H4 118.8 . . ?
C3 C4 C5 122.34(11) . . ?
C5 C4 K3 120.12(7) . . ?
C5 C4 K4 75.00(6) . . ?
C5 C4 H4 118.8 . . ?
K4 C5 K2 156.85(4) . 7_556 ?
C4 C5 K2 115.22(7) . 7_556 ?
C4 C5 K4 77.72(6) . . ?
C4 C5 C6 116.10(10) . . ?
C4 C5 C38 121.78(10) . . ?
C6 C5 K2 79.94(6) . 7_556 ?
C6 C5 K4 77.04(6) . . ?
C6 C5 C38 121.36(10) . . ?
C38 C5 K2 84.03(6) . 7_556 ?
C38 C5 K4 105.98(7) . . ?
K2 C6 H6 78.8 7_556 . ?
K4 C6 K2 148.93(4) . 7_556 ?
K4 C6 H6 114.9 . . ?
C1 C6 K2 118.10(8) . 7_556 ?
C1 C6 K4 81.00(7) . . ?
C1 C6 C5 122.33(10) . . ?
C1 C6 H6 118.8 . . ?
C5 C6 K2 73.48(6) . 7_556 ?
C5 C6 K4 75.55(6) . . ?
C5 C6 H6 118.8 . . ?
C1 C7 K1 68.49(6) . . ?
C8 C7 K1 85.39(7) . . ?
C8 C7 C1 124.29(10) . . ?
C12 C7 K1 119.28(9) . . ?
C12 C7 C1 116.23(11) . . ?
C12 C7 C8 119.46(11) . . ?
C7 C8 Si1 126.95(9) . . ?
C9 C8 Si1 116.66(10) . . ?
C9 C8 C7 116.36(12) . . ?
C8 C9 H9 118.3 . . ?
C10 C9 C8 123.31(13) . . ?
C10 C9 H9 118.3 . . ?
C9 C10 H10 120.2 . . ?
C11 C10 C9 119.55(13) . . ?
C11 C10 H10 120.2 . . ?
C10 C11 H11 120.4 . . ?
C10 C11 C12 119.16(13) . . ?
C12 C11 H11 120.4 . . ?
C7 C12 H12 118.9 . . ?
C11 C12 C7 122.14(13) . . ?
C11 C12 H12 118.9 . . ?
O2 C13 C14 105.82(12) . . ?
O2 C13 C15 111.34(12) . . ?
O2 C13 C16 110.43(11) . . ?
C14 C13 C15 108.61(13) . . ?
C16 C13 C14 109.81(14) . . ?
C16 C13 C15 110.69(15) . . ?
C13 C14 H14A 109.5 . . ?
C13 C14 H14B 109.5 . . ?
C13 C14 H14C 109.5 . . ?
H14A C14 H14B 109.5 . . ?
H14A C14 H14C 109.5 . . ?
H14B C14 H14C 109.5 . . ?
C13 C15 H15A 109.5 . . ?
C13 C15 H15B 109.5 . . ?
C13 C15 H15C 109.5 . . ?
H15A C15 H15B 109.5 . . ?
H15A C15 H15C 109.5 . . ?
H15B C15 H15C 109.5 . . ?
C13 C16 H16A 109.5 . . ?
C13 C16 H16B 109.5 . . ?
C13 C16 H16C 109.5 . . ?
H16A C16 H16B 109.5 . . ?
H16A C16 H16C 109.5 . . ?
H16B C16 H16C 109.5 . . ?
O3 C17 C18 108.27(12) . . ?
O3 C17 C19 105.70(12) . . ?
O3 C17 C20 111.03(12) . . ?
C19 C17 C18 109.69(14) . . ?
C20 C17 C18 111.88(14) . . ?
C20 C17 C19 110.06(14) . . ?
C17 C18 H18A 109.5 . . ?
C17 C18 H18B 109.5 . . ?
C17 C18 H18C 109.5 . . ?
H18A C18 H18B 109.5 . . ?
H18A C18 H18C 109.5 . . ?
H18B C18 H18C 109.5 . . ?
C17 C19 H19A 109.5 . . ?
C17 C19 H19B 109.5 . . ?
C17 C19 H19C 109.5 . . ?
H19A C19 H19B 109.5 . . ?
H19A C19 H19C 109.5 . . ?
H19B C19 H19C 109.5 . . ?
C17 C20 H20A 109.5 . . ?
C17 C20 H20B 109.5 . . ?
C17 C20 H20C 109.5 . . ?
H20A C20 H20B 109.5 . . ?
H20A C20 H20C 109.5 . . ?
H20B C20 H20C 109.5 . . ?
C3 C21 K3 72.38(6) . . ?
C22 C21 K3 83.41(7) . . ?
C22 C21 C3 124.21(10) . . ?
C26 C21 K3 118.97(9) . . ?
C26 C21 C3 115.85(11) . . ?
C26 C21 C22 119.87(11) . . ?
C21 C22 Si2 125.73(8) . . ?
C23 C22 Si2 117.58(10) . . ?
C23 C22 C21 116.64(11) . . ?
C22 C23 H23 118.5 . . ?
C24 C23 C22 123.02(13) . . ?
C24 C23 H23 118.5 . . ?
C23 C24 H24 120.2 . . ?
C25 C24 C23 119.56(12) . . ?
C25 C24 H24 120.2 . . ?
C24 C25 H25 120.4 . . ?
C24 C25 C26 119.25(13) . . ?
C26 C25 H25 120.4 . . ?
C21 C26 H26 119.2 . . ?
C25 C26 C21 121.67(13) . . ?
C25 C26 H26 119.2 . . ?
O5 C27 C28 106.19(17) . . ?
O5 C27 C29 110.6(3) . . ?
O5 C27 C30 112.0(3) . . ?
O5 C27 C31 103.7(2) . . ?
O5 C27 C32 109.4(4) . . ?
C29 C27 C28 111.2(3) . . ?
C29 C27 C30 110.4(4) . . ?
C30 C27 C28 106.4(4) . . ?
C31 C27 C32 104.1(4) . . ?
C33 C27 O5 110.6(6) . . ?
C33 C27 C31 117.5(6) . . ?
C33 C27 C32 110.9(6) . . ?
C27 C28 H28A 109.5 . . ?
C27 C28 H28B 109.5 . . ?
C27 C28 H28C 109.5 . . ?
H28A C28 H28B 109.5 . . ?
H28A C28 H28C 109.5 . . ?
H28B C28 H28C 109.5 . . ?
C27 C29 H29A 109.5 . . ?
C27 C29 H29B 109.5 . . ?
C27 C29 H29C 109.5 . . ?
H29A C29 H29B 109.5 . . ?
H29A C29 H29C 109.5 . . ?
H29B C29 H29C 109.5 . . ?
C27 C30 H30A 109.5 . . ?
C27 C30 H30B 109.5 . . ?
C27 C30 H30C 109.5 . . ?
H30A C30 H30B 109.5 . . ?
H30A C30 H30C 109.5 . . ?
H30B C30 H30C 109.5 . . ?
C27 C31 H31A 109.5 . . ?
C27 C31 H31B 109.5 . . ?
C27 C31 H31C 109.5 . . ?
H31A C31 H31B 109.5 . . ?
H31A C31 H31C 109.5 . . ?
H31B C31 H31C 109.5 . . ?
C27 C32 H32A 109.5 . . ?
C27 C32 H32B 109.5 . . ?
C27 C32 H32C 109.5 . . ?
H32A C32 H32B 109.5 . . ?
H32A C32 H32C 109.5 . . ?
H32B C32 H32C 109.5 . . ?
C27 C33 H33A 109.5 . . ?
C27 C33 H33B 109.5 . . ?
C27 C33 H33C 109.5 . . ?
H33A C33 H33B 109.5 . . ?
H33A C33 H33C 109.5 . . ?
H33B C33 H33C 109.5 . . ?
O6 C34 C35 108.25(13) . . ?
O6 C34 C36 104.94(14) . . ?
O6 C34 C37 110.83(13) . . ?
C35 C34 C36 110.77(16) . . ?
C35 C34 C37 112.24(15) . . ?
C37 C34 C36 109.55(14) . . ?
C34 C35 H35A 109.5 . . ?
C34 C35 H35B 109.5 . . ?
C34 C35 H35C 109.5 . . ?
H35A C35 H35B 109.5 . . ?
H35A C35 H35C 109.5 . . ?
H35B C35 H35C 109.5 . . ?
C34 C36 H36A 109.5 . . ?
C34 C36 H36B 109.5 . . ?
C34 C36 H36C 109.5 . . ?
H36A C36 H36B 109.5 . . ?
H36A C36 H36C 109.5 . . ?
H36B C36 H36C 109.5 . . ?
C34 C37 H37A 109.5 . . ?
C34 C37 H37B 109.5 . . ?
C34 C37 H37C 109.5 . . ?
H37A C37 H37B 109.5 . . ?
H37A C37 H37C 109.5 . . ?
H37B C37 H37C 109.5 . . ?
C5 C38 K2 69.64(6) . 7_556 ?
C39 C38 K2 93.53(7) . 7_556 ?
C39 C38 C5 124.59(11) . . ?
C43 C38 K2 110.78(8) . 7_556 ?
C43 C38 C5 117.53(11) . . ?
C43 C38 C39 117.80(11) . . ?
C38 C39 Si3 125.65(9) . . ?
C40 C39 Si3 116.78(9) . . ?
C40 C39 C38 116.77(11) . . ?
C39 C40 H40 117.9 . . ?
C41 C40 C39 124.13(13) . . ?
C41 C40 H40 117.9 . . ?
C40 C41 H41 120.7 . . ?
C42 C41 C40 118.59(13) . . ?
C42 C41 H41 120.7 . . ?
C41 C42 H42 120.1 . . ?
C43 C42 C41 119.81(13) . . ?
C43 C42 H42 120.1 . . ?
C38 C43 H43 118.7 . . ?
C42 C43 C38 122.61(12) . . ?
C42 C43 H43 118.7 . . ?
O8 C44 C45 110.68(10) . . ?
O8 C44 C46 111.12(11) . . ?
O8 C44 C47 104.83(11) . . ?
C45 C44 C46 109.13(14) . . ?
C45 C44 C47 110.42(12) . . ?
C47 C44 C46 110.62(14) . . ?
C44 C45 H45A 109.5 . . ?
C44 C45 H45B 109.5 . . ?
C44 C45 H45C 109.5 . . ?
H45A C45 H45B 109.5 . . ?
H45A C45 H45C 109.5 . . ?
H45B C45 H45C 109.5 . . ?
C44 C46 H46A 109.5 . . ?
C44 C46 H46B 109.5 . . ?
C44 C46 H46C 109.5 . . ?
H46A C46 H46B 109.5 . . ?
H46A C46 H46C 109.5 . . ?
H46B C46 H46C 109.5 . . ?
C44 C47 H47A 109.5 . . ?
C44 C47 H47B 109.5 . . ?
C44 C47 H47C 109.5 . . ?
H47A C47 H47B 109.5 . . ?
H47A C47 H47C 109.5 . . ?
H47B C47 H47C 109.5 . . ?
O9 C48 C49 110.47(12) . . ?
O9 C48 C50 109.32(13) . . ?
O9 C48 C51 105.86(12) . . ?
C49 C48 C50 110.72(16) . . ?
C49 C48 C51 111.12(15) . . ?
C50 C48 C51 109.22(14) . . ?
C48 C49 H49A 109.5 . . ?
C48 C49 H49B 109.5 . . ?
C48 C49 H49C 109.5 . . ?
H49A C49 H49B 109.5 . . ?
H49A C49 H49C 109.5 . . ?
H49B C49 H49C 109.5 . . ?
C48 C50 H50A 109.5 . . ?
C48 C50 H50B 109.5 . . ?
C48 C50 H50C 109.5 . . ?
H50A C50 H50B 109.5 . . ?
H50A C50 H50C 109.5 . . ?
H50B C50 H50C 109.5 . . ?
C48 C51 H51A 109.5 . . ?
C48 C51 H51B 109.5 . . ?
C48 C51 H51C 109.5 . . ?
H51A C51 H51B 109.5 . . ?
H51A C51 H51C 109.5 . . ?
H51B C51 H51C 109.5 . . ?
O10 C52 H52A 110.9 . . ?
O10 C52 H52B 110.9 . . ?
O10 C52 H52C 110.6 . . ?
O10 C52 H52D 110.6 . . ?
O10 C52 C53 104.3(4) . . ?
O10 C52 C56 105.6(2) . . ?
H52A C52 H52B 108.9 . . ?
H52C C52 H52D 108.8 . . ?
C53 C52 H52A 110.9 . . ?
C53 C52 H52B 110.9 . . ?
C56 C52 H52C 110.6 . . ?
C56 C52 H52D 110.6 . . ?
C52 C53 H53A 111.5 . . ?
C52 C53 H53B 111.5 . . ?
C52 C53 C54 101.5(7) . . ?
H53A C53 H53B 109.3 . . ?
C54 C53 H53A 111.5 . . ?
C54 C53 H53B 111.5 . . ?
C53 C54 H54A 112.1 . . ?
C53 C54 H54B 112.1 . . ?
H54A C54 H54B 109.8 . . ?
C55 C54 C53 98.1(8) . . ?
C55 C54 H54A 112.1 . . ?
C55 C54 H54B 112.1 . . ?
O10 C55 C54 104.8(5) . . ?
O10 C55 H55A 110.8 . . ?
O10 C55 H55B 110.8 . . ?
O10 C55 H55C 110.3 . . ?
O10 C55 H55D 110.3 . . ?
O10 C55 C57 107.0(3) . . ?
C54 C55 H55A 110.8 . . ?
C54 C55 H55B 110.8 . . ?
H55A C55 H55B 108.9 . . ?
H55C C55 H55D 108.6 . . ?
C57 C55 H55C 110.3 . . ?
C57 C55 H55D 110.3 . . ?
C52 C56 H56A 111.8 . . ?
C52 C56 H56B 111.8 . . ?
H56A C56 H56B 109.5 . . ?
C57 C56 C52 99.9(4) . . ?
C57 C56 H56A 111.8 . . ?
C57 C56 H56B 111.8 . . ?
C55 C57 C56 104.0(4) . . ?
C55 C57 H57A 111.0 . . ?
C55 C57 H57B 111.0 . . ?
C56 C57 H57A 111.0 . . ?
C56 C57 H57B 111.0 . . ?
H57A C57 H57B 109.0 . . ?
O11 C58 H58A 111.8 . . ?
O11 C58 H58B 111.8 . . ?
O11 C58 H58C 109.8 . . ?
O11 C58 H58D 109.8 . . ?
O11 C58 C59 99.8(6) . . ?
O11 C58 C62 109.4(4) . . ?
H58A C58 H58B 109.5 . . ?
H58C C58 H58D 108.2 . . ?
C59 C58 H58A 111.8 . . ?
C59 C58 H58B 111.8 . . ?
C62 C58 H58C 109.8 . . ?
C62 C58 H58D 109.8 . . ?
C58 C59 H59A 110.6 . . ?
C58 C59 H59B 110.6 . . ?
C58 C59 C60 105.7(9) . . ?
H59A C59 H59B 108.7 . . ?
C60 C59 H59A 110.6 . . ?
C60 C59 H59B 110.6 . . ?
C59 C60 H60A 112.7 . . ?
C59 C60 H60B 112.7 . . ?
H60A C60 H60B 110.2 . . ?
C61 C60 C59 95.2(10) . . ?
C61 C60 H60A 112.7 . . ?
C61 C60 H60B 112.7 . . ?
O11 C61 C60 103.5(9) . . ?
O11 C61 H61A 111.1 . . ?
O11 C61 H61B 111.1 . . ?
C60 C61 H61A 111.1 . . ?
C60 C61 H61B 111.1 . . ?
H61A C61 H61B 109.0 . . ?
C58 C62 H62A 111.8 . . ?
C58 C62 H62B 111.8 . . ?
H62A C62 H62B 109.5 . . ?
C63 C62 C58 99.9(5) . . ?
C63 C62 H62A 111.8 . . ?
C63 C62 H62B 111.8 . . ?
C62 C63 H63A 111.3 . . ?
C62 C63 H63B 111.3 . . ?
C62 C63 C64 102.4(6) . . ?
H63A C63 H63B 109.2 . . ?
C64 C63 H63A 111.3 . . ?
C64 C63 H63B 111.3 . . ?
O11 C64 C63 101.8(6) . . ?
O11 C64 H64A 111.4 . . ?
O11 C64 H64B 111.4 . . ?
C63 C64 H64A 111.4 . . ?
C63 C64 H64B 111.4 . . ?
H64A C64 H64B 109.3 . . ?
O12 C65 H65A 110.5 . . ?
O12 C65 H65B 110.5 . . ?
O12 C65 C66 106.36(17) . . ?
H65A C65 H65B 108.6 . . ?
C66 C65 H65A 110.5 . . ?
C66 C65 H65B 110.5 . . ?
C65 C66 H66A 110.9 . . ?
C65 C66 H66B 110.9 . . ?
C65 C66 H66C 111.4 . . ?
C65 C66 H66D 111.4 . . ?
C65 C66 C69 104.4(4) . . ?
C65 C66 C70 101.9(2) . . ?
H66A C66 H66B 108.9 . . ?
H66C C66 H66D 109.3 . . ?
C69 C66 H66A 110.9 . . ?
C69 C66 H66B 110.9 . . ?
C70 C66 H66C 111.4 . . ?
C70 C66 H66D 111.4 . . ?
O12 C67 H67A 110.7 . . ?
O12 C67 H67B 110.7 . . ?
O12 C67 C70 105.2(3) . . ?
H67A C67 H67B 108.8 . . ?
C70 C67 H67A 110.7 . . ?
C70 C67 H67B 110.7 . . ?
O12 C68 H68A 112.1 . . ?
O12 C68 H68B 112.1 . . ?
O12 C68 C69 98.4(8) . . ?
H68A C68 H68B 109.7 . . ?
C69 C68 H68A 112.1 . . ?
C69 C68 H68B 112.1 . . ?
C66 C69 H69A 112.4 . . ?
C66 C69 H69B 112.4 . . ?
C68 C69 C66 96.9(7) . . ?
C68 C69 H69A 112.4 . . ?
C68 C69 H69B 112.4 . . ?
H69A C69 H69B 109.9 . . ?
C66 C70 C67 99.7(3) . . ?
C66 C70 H70A 111.8 . . ?
C66 C70 H70B 111.8 . . ?
C67 C70 H70A 111.8 . . ?
C67 C70 H70B 111.8 . . ?
H70A C70 H70B 109.6 . . ?

loop_
_geom_bond_atom_site_label_1
_geom_bond_atom_site_label_2
_geom_bond_distance
_geom_bond_site_symmetry_2
_geom_bond_publ_flag
K1 K2 4.2768(4) 7_556 ?
K1 K2 3.8329(4) . ?
K1 K3 3.7597(3) 7_556 ?
K1 Si1 3.7265(4) . ?
K1 Si2 3.4228(4) . ?
K1 O1 2.7181(8) . ?
K1 O4 2.6816(8) . ?
K1 O5 2.9920(8) . ?
K1 O7 2.6626(8) 7_556 ?
K1 C1 3.2886(12) . ?
K1 C2 3.1981(12) . ?
K1 C7 3.5284(13) . ?
K2 K3 3.8135(4) . ?
K2 Si1 3.5307(4) 7_556 ?
K2 Si3 3.7103(4) 7_556 ?
K2 O1 2.7008(9) 7_556 ?
K2 O2 3.2057(9) 7_556 ?
K2 O4 2.6873(8) . ?
K2 O7 2.7025(8) 7_556 ?
K2 C5 3.0740(11) 7_556 ?
K2 C6 3.1570(11) 7_556 ?
K2 C38 3.2609(12) 7_556 ?
K3 Si2 3.6567(4) . ?
K3 Si3 3.3925(4) . ?
K3 O1 2.6730(9) 7_556 ?
K3 O4 2.6688(8) . ?
K3 O7 2.7004(8) . ?
K3 O8 2.8615(9) . ?
K3 C3 3.3695(12) . ?
K3 C4 3.2270(12) . ?
K3 C21 3.5057(12) . ?
K4 O10 2.6496(12) . ?
K4 O11 2.6427(14) . ?
K4 O12 2.6679(12) . ?
K4 C1 3.1353(12) . ?
K4 C2 3.1687(12) . ?
K4 C3 3.1142(12) . ?
K4 C4 3.0526(12) . ?
K4 C5 3.0177(11) . ?
K4 C6 3.0369(11) . ?
Si1 O1 1.5708(9) . ?
Si1 O2 1.6613(9) . ?
Si1 O3 1.6519(9) . ?
Si1 C8 1.9030(13) . ?
Si2 O4 1.5712(8) . ?
Si2 O5 1.6599(9) . ?
Si2 O6 1.6496(9) . ?
Si2 C22 1.9045(13) . ?
Si3 O7 1.5743(8) . ?
Si3 O8 1.6714(8) . ?
Si3 O9 1.6511(9) . ?
Si3 C39 1.8970(13) . ?
O2 C13 1.4413(15) . ?
O3 C17 1.4203(16) . ?
O5 C27 1.4404(15) . ?
O6 C34 1.4172(18) . ?
O8 C44 1.4411(14) . ?
O9 C48 1.4137(15) . ?
O10 C52 1.436(2) . ?
O10 C55 1.421(2) . ?
O11 C58 1.431(3) . ?
O11 C61 1.442(12) . ?
O11 C64 1.420(8) . ?
O12 C65 1.414(2) . ?
O12 C67 1.415(4) . ?
O12 C68 1.490(8) . ?
C1 C2 1.4179(16) . ?
C1 C6 1.3880(17) . ?
C1 C7 1.4927(16) . ?
C2 H2 0.9500 . ?
C2 C3 1.4229(16) . ?
C3 C4 1.3842(17) . ?
C3 C21 1.4970(15) . ?
C4 H4 0.9500 . ?
C4 C5 1.4321(16) . ?
C5 C6 1.4348(16) . ?
C5 C38 1.4546(16) . ?
C6 H6 0.9500 . ?
C7 C8 1.4186(17) . ?
C7 C12 1.4022(17) . ?
C8 C9 1.4119(17) . ?
C9 H9 0.9500 . ?
C9 C10 1.384(2) . ?
C10 H10 0.9500 . ?
C10 C11 1.377(2) . ?
C11 H11 0.9500 . ?
C11 C12 1.387(2) . ?
C12 H12 0.9500 . ?
C13 C14 1.522(2) . ?
C13 C15 1.526(2) . ?
C13 C16 1.517(2) . ?
C14 H14A 0.9800 . ?
C14 H14B 0.9800 . ?
C14 H14C 0.9800 . ?
C15 H15A 0.9800 . ?
C15 H15B 0.9800 . ?
C15 H15C 0.9800 . ?
C16 H16A 0.9800 . ?
C16 H16B 0.9800 . ?
C16 H16C 0.9800 . ?
C17 C18 1.527(2) . ?
C17 C19 1.5272(19) . ?
C17 C20 1.520(2) . ?
C18 H18A 0.9800 . ?
C18 H18B 0.9800 . ?
C18 H18C 0.9800 . ?
C19 H19A 0.9800 . ?
C19 H19B 0.9800 . ?
C19 H19C 0.9800 . ?
C20 H20A 0.9800 . ?
C20 H20B 0.9800 . ?
C20 H20C 0.9800 . ?
C21 C22 1.4149(17) . ?
C21 C26 1.4059(17) . ?
C22 C23 1.4121(16) . ?
C23 H23 0.9500 . ?
C23 C24 1.388(2) . ?
C24 H24 0.9500 . ?
C24 C25 1.385(2) . ?
C25 H25 0.9500 . ?
C25 C26 1.3898(19) . ?
C26 H26 0.9500 . ?
C27 C28 1.568(5) . ?
C27 C29 1.446(7) . ?
C27 C30 1.561(9) . ?
C27 C31 1.498(7) . ?
C27 C32 1.611(9) . ?
C27 C33 1.424(15) . ?
C28 H28A 0.9800 . ?
C28 H28B 0.9800 . ?
C28 H28C 0.9800 . ?
C29 H29A 0.9800 . ?
C29 H29B 0.9800 . ?
C29 H29C 0.9800 . ?
C30 H30A 0.9800 . ?
C30 H30B 0.9800 . ?
C30 H30C 0.9800 . ?
C31 H31A 0.9800 . ?
C31 H31B 0.9800 . ?
C31 H31C 0.9800 . ?
C32 H32A 0.9800 . ?
C32 H32B 0.9800 . ?
C32 H32C 0.9800 . ?
C33 H33A 0.9800 . ?
C33 H33B 0.9800 . ?
C33 H33C 0.9800 . ?
C34 C35 1.521(2) . ?
C34 C36 1.533(2) . ?
C34 C37 1.522(2) . ?
C35 H35A 0.9800 . ?
C35 H35B 0.9800 . ?
C35 H35C 0.9800 . ?
C36 H36A 0.9800 . ?
C36 H36B 0.9800 . ?
C36 H36C 0.9800 . ?
C37 H37A 0.9800 . ?
C37 H37B 0.9800 . ?
C37 H37C 0.9800 . ?
C38 C39 1.4426(16) . ?
C38 C43 1.4249(17) . ?
C39 C40 1.4001(18) . ?
C40 H40 0.9500 . ?
C40 C41 1.391(2) . ?
C41 H41 0.9500 . ?
C41 C42 1.391(2) . ?
C42 H42 0.9500 . ?
C42 C43 1.375(2) . ?
C43 H43 0.9500 . ?
C44 C45 1.523(2) . ?
C44 C46 1.528(2) . ?
C44 C47 1.524(2) . ?
C45 H45A 0.9800 . ?
C45 H45B 0.9800 . ?
C45 H45C 0.9800 . ?
C46 H46A 0.9800 . ?
C46 H46B 0.9800 . ?
C46 H46C 0.9800 . ?
C47 H47A 0.9800 . ?
C47 H47B 0.9800 . ?
C47 H47C 0.9800 . ?
C48 C49 1.514(2) . ?
C48 C50 1.519(2) . ?
C48 C51 1.523(2) . ?
C49 H49A 0.9800 . ?
C49 H49B 0.9800 . ?
C49 H49C 0.9800 . ?
C50 H50A 0.9800 . ?
C50 H50B 0.9800 . ?
C50 H50C 0.9800 . ?
C51 H51A 0.9800 . ?
C51 H51B 0.9800 . ?
C51 H51C 0.9800 . ?
C52 H52A 0.9900 . ?
C52 H52B 0.9900 . ?
C52 H52C 0.9900 . ?
C52 H52D 0.9900 . ?
C52 C53 1.505(8) . ?
C52 C56 1.533(5) . ?
C53 H53A 0.9900 . ?
C53 H53B 0.9900 . ?
C53 C54 1.536(11) . ?
C54 H54A 0.9900 . ?
C54 H54B 0.9900 . ?
C54 C55 1.502(9) . ?
C55 H55A 0.9900 . ?
C55 H55B 0.9900 . ?
C55 H55C 0.9900 . ?
C55 H55D 0.9900 . ?
C55 C57 1.485(5) . ?
C56 H56A 0.9900 . ?
C56 H56B 0.9900 . ?
C56 C57 1.528(6) . ?
C57 H57A 0.9900 . ?
C57 H57B 0.9900 . ?
C58 H58A 0.9900 . ?
C58 H58B 0.9900 . ?
C58 H58C 0.9900 . ?
C58 H58D 0.9900 . ?
C58 C59 1.515(12) . ?
C58 C62 1.508(7) . ?
C59 H59A 0.9900 . ?
C59 H59B 0.9900 . ?
C59 C60 1.533(12) . ?
C60 H60A 0.9900 . ?
C60 H60B 0.9900 . ?
C60 C61 1.518(13) . ?
C61 H61A 0.9900 . ?
C61 H61B 0.9900 . ?
C62 H62A 0.9900 . ?
C62 H62B 0.9900 . ?
C62 C63 1.503(9) . ?
C63 H63A 0.9900 . ?
C63 H63B 0.9900 . ?
C63 C64 1.538(9) . ?
C64 H64A 0.9900 . ?
C64 H64B 0.9900 . ?
C65 H65A 0.9900 . ?
C65 H65B 0.9900 . ?
C65 C66 1.501(3) . ?
C66 H66A 0.9900 . ?
C66 H66B 0.9900 . ?
C66 H66C 0.9900 . ?
C66 H66D 0.9900 . ?
C66 C69 1.544(9) . ?
C66 C70 1.515(4) . ?
C67 H67A 0.9900 . ?
C67 H67B 0.9900 . ?
C67 C70 1.525(5) . ?
C68 H68A 0.9900 . ?
C68 H68B 0.9900 . ?
C68 C69 1.532(11) . ?
C69 H69A 0.9900 . ?
C69 H69B 0.9900 . ?
C70 H70A 0.9900 . ?
C70 H70B 0.9900 . ?

loop_
_geom_torsion_atom_site_label_1
_geom_torsion_atom_site_label_2
_geom_torsion_atom_site_label_3
_geom_torsion_atom_site_label_4
_geom_torsion
_geom_torsion_site_symmetry_1
_geom_torsion_site_symmetry_2
_geom_torsion_site_symmetry_3
_geom_torsion_site_symmetry_4
_geom_torsion_publ_flag
K1 Si1 O1 K2 -118.31(6) . . . 7_556 ?
K1 Si1 O1 K3 126.89(9) . . . 7_556 ?
K1 Si1 O2 K2 25.96(5) . . . 7_556 ?
K1 Si1 O2 C13 -149.71(9) . . . . ?
K1 Si1 O3 C17 -31.59(15) . . . . ?
K1 Si2 O4 K2 -108.20(7) . . . . ?
K1 Si2 O4 K3 125.61(6) . . . . ?
K1 Si2 O5 C27 176.92(14) . . . . ?
K1 Si2 O6 C34 72.40(15) . . . . ?
K1 O5 C27 C28 -33.7(4) . . . . ?
K1 O5 C27 C29 86.9(4) . . . . ?
K1 O5 C27 C30 -149.5(3) . . . . ?
K1 O5 C27 C31 -1.9(6) . . . . ?
K1 O5 C27 C32 108.8(5) . . . . ?
K1 O5 C27 C33 -128.7(8) . . . . ?
K1 C1 C2 K4 172.52(3) . . . . ?
K1 C1 C2 C3 109.53(10) . . . . ?
K1 C1 C6 K2 3.65(10) . . . 7_556 ?
K1 C1 C6 K4 -150.31(5) . . . . ?
K1 C1 C6 C5 -83.85(12) . . . . ?
K1 C1 C7 C8 -68.08(12) . . . . ?
K1 C1 C7 C12 113.07(11) . . . . ?
K1 C2 C3 K3 2.40(10) . . . . ?
K1 C2 C3 K4 155.00(5) . . . . ?
K1 C2 C3 C4 90.12(11) . . . . ?
K1 C2 C3 C21 -99.52(10) . . . . ?
K1 C7 C8 Si1 -55.95(10) . . . . ?
K1 C7 C8 C9 121.90(11) . . . . ?
K1 C7 C12 C11 -103.47(16) . . . . ?
K2 Si1 O1 K1 118.31(6) 7_556 . . . ?
K2 Si1 O1 K3 -114.80(8) 7_556 . . 7_556 ?
K2 Si1 O2 C13 -175.67(12) 7_556 . . . ?
K2 Si1 O3 C17 68.76(15) 7_556 . . . ?
K2 Si3 O7 K1 137.17(10) 7_556 . . 7_556 ?
K2 Si3 O7 K3 -118.64(5) 7_556 . . . ?
K2 Si3 O8 K3 28.57(4) 7_556 . . . ?
K2 Si3 O8 C44 -147.62(9) 7_556 . . . ?
K2 Si3 O9 C48 -21.16(16) 7_556 . . . ?
K2 Si3 C39 C38 42.63(9) 7_556 . . . ?
K2 Si3 C39 C40 -126.78(10) 7_556 . . . ?
K2 O2 C13 C14 9.19(17) 7_556 . . . ?
K2 O2 C13 C15 127.02(13) 7_556 . . . ?
K2 O2 C13 C16 -109.59(14) 7_556 . . . ?
K2 C5 C6 K4 -177.57(3) 7_556 . . . ?
K2 C5 C6 C1 113.18(11) 7_556 . . . ?
K2 C5 C38 C39 -79.85(11) 7_556 . . . ?
K2 C5 C38 C43 103.49(10) 7_556 . . . ?
K2 C38 C39 Si3 -47.65(9) 7_556 . . . ?
K2 C38 C39 C40 121.76(10) 7_556 . . . ?
K2 C38 C43 C42 -110.80(13) 7_556 . . . ?
K3 Si2 O4 K1 -125.61(6) . . . . ?
K3 Si2 O4 K2 126.19(9) . . . . ?
K3 Si2 O5 K1 26.38(6) . . . . ?
K3 Si2 O5 C27 -156.70(10) . . . . ?
K3 Si2 O6 C34 -32.84(14) . . . . ?
K3 Si3 O7 K1 -104.18(8) . . . 7_556 ?
K3 Si3 O7 K2 118.64(5) . . . 7_556 ?
K3 Si3 O8 C44 -176.19(12) . . . . ?
K3 Si3 O9 C48 86.77(14) . . . . ?
K3 Si3 C39 C38 -18.51(12) . . . . ?
K3 Si3 C39 C40 172.08(8) . . . . ?
K3 O8 C44 C45 -114.61(12) . . . . ?
K3 O8 C44 C46 123.97(13) . . . . ?
K3 O8 C44 C47 4.45(16) . . . . ?
K3 C3 C4 K4 -173.51(3) . . . . ?
K3 C3 C4 C5 121.87(11) . . . . ?
K3 C3 C21 C22 -68.80(11) . . . . ?
K3 C3 C21 C26 114.25(11) . . . . ?
K3 C4 C5 K2 9.82(10) . . . 7_556 ?
K3 C4 C5 K4 169.48(6) . . . . ?
K3 C4 C5 C6 100.72(10) . . . . ?
K3 C4 C5 C38 -89.19(12) . . . . ?
K3 C21 C22 Si2 -58.28(9) . . . . ?
K3 C21 C22 C23 119.08(10) . . . . ?
K3 C21 C26 C25 -99.61(15) . . . . ?
K4 O10 C52 C53 172.9(7) . . . . ?
K4 O10 C52 C56 147.2(3) . . . . ?
K4 O10 C55 C54 -140.6(5) . . . . ?
K4 O10 C55 C57 -168.1(4) . . . . ?
K4 O11 C58 C59 173.2(7) . . . . ?
K4 O11 C58 C62 -177.9(3) . . . . ?
K4 O11 C61 C60 156.6(7) . . . . ?
K4 O11 C64 C63 -157.6(4) . . . . ?
K4 O12 C65 C66 172.22(14) . . . . ?
K4 O12 C67 C70 161.4(3) . . . . ?
K4 O12 C68 C69 -145.7(7) . . . . ?
K4 C1 C2 K1 -172.52(3) . . . . ?
K4 C1 C2 C3 -62.99(10) . . . . ?
K4 C1 C6 K2 153.96(6) . . . 7_556 ?
K4 C1 C6 C5 66.46(10) . . . . ?
K4 C1 C7 K1 -158.93(6) . . . . ?
K4 C1 C7 C8 132.99(11) . . . . ?
K4 C1 C7 C12 -45.87(14) . . . . ?
K4 C2 C3 K3 -152.60(7) . . . . ?
K4 C2 C3 C4 -64.88(10) . . . . ?
K4 C2 C3 C21 105.47(10) . . . . ?
K4 C3 C4 K3 173.51(3) . . . . ?
K4 C3 C4 C5 -64.62(10) . . . . ?
K4 C3 C21 K3 -147.13(5) . . . . ?
K4 C3 C21 C22 144.07(10) . . . . ?
K4 C3 C21 C26 -32.88(13) . . . . ?
K4 C4 C5 K2 -159.66(6) . . . 7_556 ?
K4 C4 C5 C6 -68.76(9) . . . . ?
K4 C4 C5 C38 101.33(10) . . . . ?
K4 C5 C6 K2 177.57(3) . . . 7_556 ?
K4 C5 C6 C1 -69.24(11) . . . . ?
K4 C5 C38 K2 -158.70(5) . . . 7_556 ?
K4 C5 C38 C39 121.45(10) . . . . ?
K4 C5 C38 C43 -55.21(11) . . . . ?
Si1 O2 C13 C14 -177.50(10) . . . . ?
Si1 O2 C13 C15 -59.67(17) . . . . ?
Si1 O2 C13 C16 63.71(16) . . . . ?
Si1 O3 C17 C18 -81.97(16) . . . . ?
Si1 O3 C17 C19 160.55(13) . . . . ?
Si1 O3 C17 C20 41.22(19) . . . . ?
Si1 C8 C9 C10 178.15(13) . . . . ?
Si2 O5 C27 C28 150.9(4) . . . . ?
Si2 O5 C27 C29 -88.5(4) . . . . ?
Si2 O5 C27 C30 35.1(4) . . . . ?
Si2 O5 C27 C31 -177.3(6) . . . . ?
Si2 O5 C27 C32 -66.6(5) . . . . ?
Si2 O5 C27 C33 55.9(8) . . . . ?
Si2 O6 C34 C35 -80.04(17) . . . . ?
Si2 O6 C34 C36 161.63(13) . . . . ?
Si2 O6 C34 C37 43.46(19) . . . . ?
Si2 C22 C23 C24 178.58(11) . . . . ?
Si3 O8 C44 C45 60.11(16) . . . . ?
Si3 O8 C44 C46 -61.31(17) . . . . ?
Si3 O8 C44 C47 179.17(10) . . . . ?
Si3 O9 C48 C49 44.5(2) . . . . ?
Si3 O9 C48 C50 -77.61(18) . . . . ?
Si3 O9 C48 C51 164.86(12) . . . . ?
Si3 C39 C40 C41 167.45(12) . . . . ?
O1 Si1 O2 K2 -12.93(4) . . . 7_556 ?
O1 Si1 O2 C13 171.40(10) . . . . ?
O1 Si1 O3 C17 14.59(16) . . . . ?
O2 Si1 O1 K1 134.56(4) . . . . ?
O2 Si1 O1 K2 16.25(5) . . . 7_556 ?
O2 Si1 O1 K3 -98.55(7) . . . 7_556 ?
O2 Si1 O3 C17 135.46(14) . . . . ?
O3 Si1 O1 K1 -108.14(6) . . . . ?
O3 Si1 O1 K2 133.55(5) . . . 7_556 ?
O3 Si1 O1 K3 18.75(10) . . . 7_556 ?
O3 Si1 O2 K2 -138.97(4) . . . 7_556 ?
O3 Si1 O2 C13 45.36(12) . . . . ?
O4 Si2 O5 K1 -11.34(5) . . . . ?
O4 Si2 O5 C27 165.58(12) . . . . ?
O4 Si2 O6 C34 13.60(15) . . . . ?
O5 Si2 O4 K1 13.08(5) . . . . ?
O5 Si2 O4 K2 -95.13(7) . . . . ?
O5 Si2 O4 K3 138.69(5) . . . . ?
O5 Si2 O6 C34 133.97(13) . . . . ?
O6 Si2 O4 K1 130.47(5) . . . . ?
O6 Si2 O4 K2 22.27(9) . . . . ?
O6 Si2 O4 K3 -103.92(6) . . . . ?
O6 Si2 O5 K1 -137.17(4) . . . . ?
O6 Si2 O5 C27 39.75(13) . . . . ?
O7 Si3 O8 K3 -10.58(4) . . . . ?
O7 Si3 O8 C44 173.23(10) . . . . ?
O7 Si3 O9 C48 25.40(15) . . . . ?
O7 Si3 C39 C38 39.00(11) . . . . ?
O7 Si3 C39 C40 -130.41(9) . . . . ?
O8 Si3 O7 K1 -92.74(7) . . . 7_556 ?
O8 Si3 O7 K2 130.09(4) . . . 7_556 ?
O8 Si3 O7 K3 11.44(5) . . . . ?
O8 Si3 O9 C48 142.53(13) . . . . ?
O8 Si3 C39 C38 -83.01(10) . . . . ?
O8 Si3 C39 C40 107.58(10) . . . . ?
O9 Si3 O7 K1 21.21(9) . . . 7_556 ?
O9 Si3 O7 K2 -115.96(5) . . . 7_556 ?
O9 Si3 O7 K3 125.39(5) . . . . ?
O9 Si3 O8 K3 -134.74(4) . . . . ?
O9 Si3 O8 C44 49.07(12) . . . . ?
O9 Si3 C39 C38 167.72(9) . . . . ?
O9 Si3 C39 C40 -1.69(11) . . . . ?
O10 C52 C53 C54 -32.8(13) . . . . ?
O10 C52 C56 C57 33.5(6) . . . . ?
O10 C55 C57 C56 26.6(7) . . . . ?
O11 C58 C59 C60 33.1(11) . . . . ?
O11 C58 C62 C63 -19.8(6) . . . . ?
O12 C65 C66 C69 3.6(6) . . . . ?
O12 C65 C66 C70 30.5(3) . . . . ?
O12 C67 C70 C66 36.7(6) . . . . ?
O12 C68 C69 C66 -51.4(11) . . . . ?
C1 C2 C3 K3 -89.14(12) . . . . ?
C1 C2 C3 K4 63.47(10) . . . . ?
C1 C2 C3 C4 -1.41(17) . . . . ?
C1 C2 C3 C21 168.94(11) . . . . ?
C1 C7 C8 Si1 4.04(19) . . . . ?
C1 C7 C8 C9 -178.12(12) . . . . ?
C1 C7 C12 C11 177.62(15) . . . . ?
C2 C1 C6 K2 88.72(11) . . . 7_556 ?
C2 C1 C6 K4 -65.24(10) . . . . ?
C2 C1 C6 C5 1.22(17) . . . . ?
C2 C1 C7 K1 -69.32(10) . . . . ?
C2 C1 C7 C8 -137.40(12) . . . . ?
C2 C1 C7 C12 43.75(17) . . . . ?
C2 C3 C4 K3 -119.23(10) . . . . ?
C2 C3 C4 K4 67.26(10) . . . . ?
C2 C3 C4 C5 2.64(17) . . . . ?
C2 C3 C21 K3 124.88(11) . . . . ?
C2 C3 C21 C22 56.08(16) . . . . ?
C2 C3 C21 C26 -120.87(13) . . . . ?
C3 C4 C5 K2 -92.77(11) . . . 7_556 ?
C3 C4 C5 K4 66.89(10) . . . . ?
C3 C4 C5 C6 -1.87(17) . . . . ?
C3 C4 C5 C38 168.22(11) . . . . ?
C3 C21 C22 Si2 5.16(17) . . . . ?
C3 C21 C22 C23 -177.48(11) . . . . ?
C3 C21 C26 C25 177.07(13) . . . . ?
C4 C3 C21 K3 -64.70(10) . . . . ?
C4 C3 C21 C22 -133.50(12) . . . . ?
C4 C3 C21 C26 49.55(16) . . . . ?
C4 C5 C6 K2 -113.27(10) . . . 7_556 ?
C4 C5 C6 K4 69.15(9) . . . . ?
C4 C5 C6 C1 -0.09(17) . . . . ?
C4 C5 C38 K2 116.06(11) . . . 7_556 ?
C4 C5 C38 C39 36.21(17) . . . . ?
C4 C5 C38 C43 -140.45(12) . . . . ?
C5 C38 C39 Si3 19.95(16) . . . . ?
C5 C38 C39 C40 -170.63(11) . . . . ?
C5 C38 C43 C42 172.02(12) . . . . ?
C6 C1 C2 K1 -110.01(10) . . . . ?
C6 C1 C2 K4 62.51(10) . . . . ?
C6 C1 C2 C3 -0.48(17) . . . . ?
C6 C1 C7 K1 117.24(11) . . . . ?
C6 C1 C7 C8 49.16(18) . . . . ?
C6 C1 C7 C12 -129.70(13) . . . . ?
C6 C5 C38 K2 -74.37(10) . . . 7_556 ?
C6 C5 C38 C39 -154.22(11) . . . . ?
C6 C5 C38 C43 29.12(16) . . . . ?
C7 C1 C2 K1 76.49(10) . . . . ?
C7 C1 C2 K4 -110.98(10) . . . . ?
C7 C1 C2 C3 -173.97(11) . . . . ?
C7 C1 C6 K2 -97.88(11) . . . 7_556 ?
C7 C1 C6 K4 108.15(10) . . . . ?
C7 C1 C6 C5 174.62(11) . . . . ?
C7 C8 C9 C10 0.1(2) . . . . ?
C8 Si1 O1 K1 10.74(7) . . . . ?
C8 Si1 O1 K2 -107.57(5) . . . 7_556 ?
C8 Si1 O1 K3 137.63(7) . . . 7_556 ?
C8 Si1 O2 K2 112.93(4) . . . 7_556 ?
C8 Si1 O2 C13 -62.74(12) . . . . ?
C8 Si1 O3 C17 -110.35(14) . . . . ?
C8 C7 C12 C11 -1.3(2) . . . . ?
C8 C9 C10 C11 -0.3(3) . . . . ?
C9 C10 C11 C12 -0.2(3) . . . . ?
C10 C11 C12 C7 1.0(3) . . . . ?
C12 C7 C8 Si1 -177.15(11) . . . . ?
C12 C7 C8 C9 0.70(19) . . . . ?
C21 C3 C4 K3 70.35(10) . . . . ?
C21 C3 C4 K4 -103.16(10) . . . . ?
C21 C3 C4 C5 -167.79(10) . . . . ?
C21 C22 C23 C24 0.99(19) . . . . ?
C22 Si2 O4 K1 -109.87(5) . . . . ?
C22 Si2 O4 K2 141.92(6) . . . . ?
C22 Si2 O4 K3 15.73(7) . . . . ?
C22 Si2 O5 K1 113.54(4) . . . . ?
C22 Si2 O5 C27 -69.54(13) . . . . ?
C22 Si2 O6 C34 -111.45(13) . . . . ?
C22 C21 C26 C25 0.0(2) . . . . ?
C22 C23 C24 C25 -0.6(2) . . . . ?
C23 C24 C25 C26 -0.1(2) . . . . ?
C24 C25 C26 C21 0.4(2) . . . . ?
C26 C21 C22 Si2 -178.01(10) . . . . ?
C26 C21 C22 C23 -0.64(18) . . . . ?
C38 C5 C6 K2 76.59(10) . . . 7_556 ?
C38 C5 C6 K4 -100.98(10) . . . . ?
C38 C5 C6 C1 -170.23(11) . . . . ?
C38 C39 C40 C41 -2.9(2) . . . . ?
C39 Si3 O7 K1 142.58(7) . . . 7_556 ?
C39 Si3 O7 K2 5.41(6) . . . 7_556 ?
C39 Si3 O7 K3 -113.24(5) . . . . ?
C39 Si3 O8 K3 114.53(4) . . . . ?
C39 Si3 O8 C44 -61.66(12) . . . . ?
C39 Si3 O9 C48 -100.54(14) . . . . ?
C39 C38 C43 C42 -4.87(18) . . . . ?
C39 C40 C41 C42 -1.8(2) . . . . ?
C40 C41 C42 C43 3.2(2) . . . . ?
C41 C42 C43 C38 0.1(2) . . . . ?
C43 C38 C39 Si3 -163.39(9) . . . . ?
C43 C38 C39 C40 6.02(16) . . . . ?
C52 O10 C55 C54 22.5(5) . . . . ?
C52 O10 C55 C57 -5.0(4) . . . . ?
C52 C53 C54 C55 44.6(14) . . . . ?
C52 C56 C57 C55 -36.0(8) . . . . ?
C53 C54 C55 O10 -41.2(11) . . . . ?
C55 O10 C52 C53 7.0(7) . . . . ?
C55 O10 C52 C56 -18.7(3) . . . . ?
C58 O11 C61 C60 -25.1(14) . . . . ?
C58 O11 C64 C63 31.2(8) . . . . ?
C58 C59 C60 C61 -46.7(13) . . . . ?
C58 C62 C63 C64 37.5(7) . . . . ?
C59 C60 C61 O11 41.8(13) . . . . ?
C61 O11 C58 C59 -4.8(11) . . . . ?
C62 C63 C64 O11 -43.6(8) . . . . ?
C64 O11 C58 C62 -7.6(6) . . . . ?
C65 O12 C67 C70 -18.9(5) . . . . ?
C65 O12 C68 C69 56.2(10) . . . . ?
C65 C66 C69 C68 29.6(10) . . . . ?
C65 C66 C70 C67 -39.8(5) . . . . ?
C67 O12 C65 C66 -7.4(3) . . . . ?
C68 O12 C65 C66 -36.8(5) . . . . ?

loop_
_exptl_oxdiff_crystal_face_indexfrac_h
_exptl_oxdiff_crystal_face_indexfrac_k
_exptl_oxdiff_crystal_face_indexfrac_l
_exptl_oxdiff_crystal_face_x
_exptl_oxdiff_crystal_face_y
_exptl_oxdiff_crystal_face_z
-2.0000 -1.0000 -0.0000 -0.1157 0.0693 0.0128
-14.0946 -4.1890 12.6845 -0.5662 0.3456 0.7483
-1.0001 -1.0000 -2.0000 -0.1010 0.0558 -0.0977
-2.0000 -2.0000 -1.0001 -0.1960 0.0585 -0.0444
-1.9999 -1.0000 2.0000 -0.1117 0.0339 0.1134
-10.5818 -7.2467 12.1299 -0.7410 0.0964 0.6645
-6.4838 -10.3813 -5.8223 -0.9455 0.1243 -0.3009
2.6571 -4.6366 -17.4498 -0.3480 0.0466 -0.9363
-0.9999 2.0001 2.0001 0.1419 0.0705 0.1244
0.0000 -1.0000 -0.0001 -0.0783 -0.0285 -0.0069
0.9999 -2.0001 -2.0001 -0.1419 -0.0705 -0.1244
0.0001 -2.0000 0.9999 -0.1546 -0.0747 0.0364
0.0001 -1.0000 1.9999 -0.0743 -0.0639 0.0937
2.9689 -1.3182 17.9676 -0.0120 -0.5007 0.8655
17.1489 -4.1979 -6.9894 -0.0220 -0.8348 -0.5501
16.6428 -4.0124 -8.7825 -0.0205 -0.7730 -0.6340
-10.8544 3.1938 -12.9797 0.0213 0.8516 -0.5237
5.4953 -0.8386 -18.6678 -0.0001 0.0376 -0.9993
15.9711 6.2607 0.1160 0.7889 -0.6048 -0.1085
16.5423 5.3648 -5.9840 0.7173 -0.5504 -0.4272
2.0001 1.0000 2.0000 0.1197 -0.1047 0.0878
5.7400 10.1614 7.2740 0.9173 -0.1198 0.3798
1.9999 2.0000 -0.9999 0.1920 -0.0231 -0.0562
10.6308 7.4308 -11.7706 0.7571 -0.0999 -0.6456
-3.0002 12.0002 0.0007 0.8834 0.4888 0.1129
1.9991 9.0001 -12.9995 0.7161 0.3888 -0.6114
-11.9997 9.0002 6.0005 0.4922 0.7373 0.4828
-1.9999 1.0000 2.0001 0.0449 0.0909 0.1273
-1.0001 1.0000 -0.9999 0.0576 0.0951 -0.0335
-1.7732 4.9549 -16.7116 0.3215 0.5237 -0.7889
-18.8932 1.0049 2.6524 -0.2693 0.9059 0.3270
-17.9759 -3.7884 2.0720 -0.6285 0.7346 0.2555

loop_
_smtbx_masks_void_nr
_smtbx_masks_void_average_x
_smtbx_masks_void_average_y
_smtbx_masks_void_average_z
_smtbx_masks_void_volume
_smtbx_masks_void_count_electrons
_smtbx_masks_void_content
1 0.000 0.436 0.750 861.5 166.0 '4 THF'
2 0.000 0.564 0.250 861.5 165.7 '4 THF'
3 0.500 -0.064 0.750 861.5 166.0 '4 THF'
4 0.500 0.064 0.250 861.5 165.7 '4 THF'
